data_7118052
loop_
_publ_author_name
'Zhao, Xiaohu'
'Liu, Xiaohua'
'Xiong, Qian'
'Mei, Hongjiang'
'Ma, Baiwei'
'Lin, Lili'
'Feng, Xiaoming'

_publ_section_title
;
 The asymmetric synthesis of polycyclic 3-spirooxindole alkaloids via the
 cascade reaction of 2-isocyanoethylindoles
;
_journal_coden_ASTM CHCOFS
_journal_issue 89
_journal_name_full
;
 Chemical Communications (Cambridge, United Kingdom)
;
_journal_page_first 16076
_journal_page_last 16079
_journal_paper_doi 10.1039/c5cc06353a
_journal_volume 51
_journal_year 2015
_chemical_absolute_configuration ad
_chemical_formula_moiety '3(C29 H32 Cl N3 O3), C29 H26 Cl N3 O3'
_chemical_formula_sum 'C116 H128 Cl4 N12 O12'
_chemical_formula_weight 2024.10
_space_group_crystal_system monoclinic
_space_group_IT_number 4
_space_group_name_Hall 'P 2yb'
_space_group_name_H-M_alt 'P 1 21 1'
_symmetry_space_group_name_Hall 'P 2yb'
_symmetry_space_group_name_H-M 'P 1 21 1'
_atom_sites_solution_hydrogens geom
_atom_sites_solution_primary direct
_audit_creation_date 2015-05-29
_audit_creation_method
;
Olex2 1.2
(compiled 2015.01.26 svn.r3150 for OlexSys, GUI svn.r4998)
;
_audit_update_record
;
2015-07-27 deposited with the CCDC.
2015-09-07 downloaded from the CCDC.
;
_cell_angle_alpha 90
_cell_angle_beta 92.701(2)
_cell_angle_gamma 90
_cell_formula_units_Z 2
_cell_length_a 9.2218(2)
_cell_length_b 27.5508(6)
_cell_length_c 24.8963(5)
_cell_measurement_temperature 120
_cell_volume 6318.3(2)
_computing_molecular_graphics 'Olex2 (Dolomanov et al., 2009)'
_computing_publication_material 'Olex2 (Dolomanov et al., 2009)'
_computing_structure_refinement 'ShelXL (Sheldrick, 2008)'
_computing_structure_solution 'ShelXT (Sheldrick, 2015)'
_diffrn_ambient_temperature 120
_diffrn_measured_fraction_theta_full 0.997
_diffrn_measured_fraction_theta_max 0.997
_diffrn_measurement_device_type 'New Gemini, Dual, Cu at zero, EosS2'
_diffrn_radiation_type MoK\a
_diffrn_radiation_wavelength 0.71073
_diffrn_reflns_av_R_equivalents 0.0355
_diffrn_reflns_av_unetI/netI 0.0395
_diffrn_reflns_Laue_measured_fraction_full 0.997
_diffrn_reflns_Laue_measured_fraction_max 0.997
_diffrn_reflns_limit_h_max 11
_diffrn_reflns_limit_h_min -11
_diffrn_reflns_limit_k_max 34
_diffrn_reflns_limit_k_min -34
_diffrn_reflns_limit_l_max 31
_diffrn_reflns_limit_l_min -31
_diffrn_reflns_number 76898
_diffrn_reflns_point_group_measured_fraction_full 0.996
_diffrn_reflns_point_group_measured_fraction_max 0.996
_diffrn_reflns_theta_full 26.000
_diffrn_reflns_theta_max 26.372
_diffrn_reflns_theta_min 3.487
_exptl_absorpt_coefficient_mu 0.150
_exptl_absorpt_correction_T_max 1.00000
_exptl_absorpt_correction_T_min 0.62602
_exptl_absorpt_correction_type multi-scan
_exptl_absorpt_process_details
;
CrysAlisPro, Agilent Technologies,
Version 1.171.37.35 (release 13-08-2014 CrysAlis171 .NET)
(compiled Aug 13 2014,18:06:01)
Empirical absorption correction using spherical harmonics,
 implemented in SCALE3 ABSPACK scaling algorithm.
;
_exptl_crystal_colour 'clear colourless'
_exptl_crystal_colour_lustre clear
_exptl_crystal_colour_primary colourless
_exptl_crystal_density_diffrn 1.064
_exptl_crystal_description block
_exptl_crystal_F_000 2144
_exptl_crystal_size_max 0.36
_exptl_crystal_size_mid 0.3
_exptl_crystal_size_min 0.26
_refine_diff_density_max 0.540
_refine_diff_density_min -0.323
_refine_diff_density_rms 0.059
_refine_ls_abs_structure_details
;
 Flack x determined using 8479 quotients [(I+)-(I-)]/[(I+)+(I-)]
 (Parsons, Flack and Wagner, Acta Cryst. B69 (2013) 249-259).
;
_refine_ls_abs_structure_Flack 0.023(17)
_refine_ls_extinction_method none
_refine_ls_goodness_of_fit_ref 1.057
_refine_ls_hydrogen_treatment constr
_refine_ls_matrix_type full
_refine_ls_number_parameters 1348
_refine_ls_number_reflns 25799
_refine_ls_number_restraints 1
_refine_ls_restrained_S_all 1.057
_refine_ls_R_factor_all 0.0680
_refine_ls_R_factor_gt 0.0565
_refine_ls_shift/su_max 0.001
_refine_ls_shift/su_mean 0.000
_refine_ls_structure_factor_coef Fsqd
_refine_ls_weighting_details 'w=1/[\s^2^(Fo^2^)+(0.1048P)^2^+0.7091P] where P=(Fo^2^+2Fc^2^)/3'
_refine_ls_weighting_scheme calc
_refine_ls_wR_factor_gt 0.1615
_refine_ls_wR_factor_ref 0.1706
_reflns_Friedel_coverage 0.956
_reflns_Friedel_fraction_full 0.996
_reflns_Friedel_fraction_max 0.995
_reflns_number_gt 21248
_reflns_number_total 25799
_reflns_threshold_expression 'I > 2\s(I)'
_cod_duplicate_entry 7118020
_cod_data_source_file c5cc06353a2.cif
_cod_data_source_block 1-sr
_cod_database_code 7118052
_shelx_space_group_comment
;
The symmetry employed for this shelxl refinement is uniquely defined
by the following loop, which should always be used as a source of
symmetry information in preference to the above space-group names.
They are only intended as comments.
;
_olex2_refinement_description
;
1. Fixed Uiso
 At 1.2 times of:
  All C(H) groups, All C(H,H) groups, All N(H) groups
 At 1.5 times of:
  All C(H,H,H) groups
2. Others
 Sof(C86')=1-FVAR(1)
 Sof(C86)=FVAR(1)
 Sof(C87')=1-FVAR(2)
 Sof(C87)=FVAR(2)
 Fixed Sof: Cl4(0.5) Cl4'(0.5)
3.a Ternary CH refined with riding coordinates:
 C8(H8), C10(H10L), C37(H37), C39(H39), C66(H66), C68(H68), C95(H95), C97(H97)
3.b Secondary CH2 refined with riding coordinates:
 C12(H12A,H12B), C13(H13A,H13B), C41(H41A,H41B), C42(H42A,H42B), C70(H70A,
 H70B), C71(H71A,H71B), C99(H99A,H99B), C100(H10A,H10B)
3.c Aromatic/amide H refined with riding coordinates:
 N1(H1), N4(H4), N7(H7), N10(H10), C2(H2), C3(H3), C5(H5), C20(H20), C21(H21),
 C22(H22), C23(H23), C31(H31), C32(H32), C34(H34), C49(H49), C50(H50), C51(H51),
  C52(H52), C60(H60), C61(H61), C63(H63), C78(H78), C79(H79), C80(H80),
 C81(H81), C89(H89), C90(H90), C92(H92), C107(H107), C108(H108), C109(H109),
 C110(H110)
3.d Idealised Me refined as rotating group:
 C15(H15A,H15B,H15C), C16(H16A,H16B,H16C), C17(H17A,H17B,H17C), C27(H27A,H27B,
 H27C), C28(H28A,H28B,H28C), C29(H29A,H29B,H29C), C44(H44A,H44B,H44C), C45(H45A,
 H45B,H45C), C46(H46A,H46B,H46C), C56(H56A,H56B,H56C), C57(H57A,H57B,H57C),
 C58(H58A,H58B,H58C), C73(H73A,H73B,H73C), C74(H74A,H74B,H74C), C75(H75A,H75B,
 H75C), C85(H85A,H85B,H85C), C102(H10C,H10D,H10E), C103(H10F,H10G,H10H),
 C104(H10I,H10J,H10K), C114(H11A,H11B,H11C), C115(H11D,H11E,H11F), C116(H11G,
 H11H,H11I)
;
_shelx_shelxl_version_number 2014/7
_olex2_submission_special_instructions 'No special instructions were received'

loop_
_space_group_symop_operation_xyz
'x, y, z'
'-x, y+1/2, -z'

loop_
_atom_site_label
_atom_site_type_symbol
_atom_site_fract_x
_atom_site_fract_y
_atom_site_fract_z
_atom_site_U_iso_or_equiv
_atom_site_adp_type
_atom_site_occupancy
_atom_site_site_symmetry_order
_atom_site_calc_flag
_atom_site_refinement_flags_posn
_atom_site_refinement_flags_occupancy
_atom_site_disorder_assembly
_atom_site_disorder_group
Cl1 Cl 0.0461(2) 0.47129(5) -0.02862(8) 0.1004(7) Uani 1 1 d . . . .
Cl2 Cl 0.3847(2) 1.01047(5) 0.39267(7) 0.0862(5) Uani 1 1 d . . . .
Cl3 Cl 0.8048(5) 0.46421(6) 0.08045(7) 0.1905(18) Uani 1 1 d . . . .
Cl4 Cl 0.4477(6) 1.01166(9) 0.67217(13) 0.0852(11) Uani 0.5 1 d . P . .
Cl4' Cl 0.3233(6) 1.00109(13) 0.6917(2) 0.1146(17) Uani 0.5 1 d . P . .
O1 O 0.4552(3) 0.68668(10) -0.04277(10) 0.0377(6) Uani 1 1 d . . . .
O2 O 0.5632(3) 0.83089(11) -0.05697(11) 0.0469(8) Uani 1 1 d . . . .
O3 O 0.6071(3) 0.76537(11) -0.00481(12) 0.0460(7) Uani 1 1 d . . . .
O4 O 0.2513(3) 0.79051(9) 0.50595(9) 0.0278(5) Uani 1 1 d . . . .
O5 O 0.3106(3) 0.71279(10) 0.57354(10) 0.0334(6) Uani 1 1 d . . . .
O6 O 0.1766(3) 0.64876(10) 0.54459(10) 0.0346(6) Uani 1 1 d . . . .
O7 O 0.4139(3) 0.68727(9) 0.08941(10) 0.0321(6) Uani 1 1 d . . . .
O8 O 0.3172(3) 0.83147(12) 0.10593(11) 0.0494(8) Uani 1 1 d . . . .
O9 O 0.2747(4) 0.76824(11) 0.05085(16) 0.0631(10) Uani 1 1 d . . . .
O10 O 0.6240(3) 0.79116(8) 0.54195(9) 0.0262(5) Uani 1 1 d . . . .
O11 O 0.6983(3) 0.64826(9) 0.50812(9) 0.0306(5) Uani 1 1 d . . . .
O12 O 0.5601(3) 0.71092(10) 0.47748(9) 0.0301(6) Uani 1 1 d . . . .
N1 N 0.1761(4) 0.67621(11) 0.00525(11) 0.0326(7) Uani 1 1 d . . . .
H1 H 0.2187 0.6919 0.0324 0.039 Uiso 1 1 calc R . . .
N2 N -0.0392(3) 0.65058(13) -0.16312(11) 0.0319(7) Uani 1 1 d . . . .
N3 N 0.4158(3) 0.76721(12) -0.06707(12) 0.0334(7) Uani 1 1 d . . . .
N4 N 0.4812(3) 0.80325(11) 0.43151(12) 0.0269(6) Uani 1 1 d . . . .
H4 H 0.5398 0.7876 0.4544 0.032 Uiso 1 1 calc R . . .
N5 N 0.1321(4) 0.82461(12) 0.29392(12) 0.0362(7) Uani 1 1 d . . . .
N6 N 0.2192(3) 0.70859(11) 0.48647(10) 0.0247(6) Uani 1 1 d . . . .
N7 N 0.6924(4) 0.66992(11) 0.04444(11) 0.0318(7) Uani 1 1 d . . . .
H7 H 0.6509 0.6858 0.0172 0.038 Uiso 1 1 calc R . . .
N8 N 0.8920(4) 0.64429(15) 0.21524(12) 0.0418(9) Uani 1 1 d . . . .
N9 N 0.4636(3) 0.76721(11) 0.11340(11) 0.0284(6) Uani 1 1 d . . . .
N10 N 0.3941(3) 0.80515(11) 0.61513(12) 0.0313(7) Uani 1 1 d . . . .
H10 H 0.3472 0.7902 0.5883 0.038 Uiso 1 1 calc R . . .
N11 N 0.7320(3) 0.82716(12) 0.75534(11) 0.0326(7) Uani 1 1 d . . . .
N12 N 0.6561(3) 0.70988(10) 0.56412(10) 0.0220(6) Uani 1 1 d . . . .
C1 C 0.1590(4) 0.62691(13) 0.00297(13) 0.0259(7) Uani 1 1 d . . . .
C2 C 0.2248(4) 0.59124(14) 0.03494(14) 0.0317(8) Uani 1 1 d . . . .
H2 H 0.2952 0.5994 0.0625 0.038 Uiso 1 1 calc R . . .
C3 C 0.1853(5) 0.54345(16) 0.02560(18) 0.0417(9) Uani 1 1 d . . . .
H3 H 0.2267 0.5184 0.0476 0.050 Uiso 1 1 calc R . . .
C4 C 0.0861(5) 0.53217(15) -0.0155(2) 0.0476(11) Uani 1 1 d . . . .
C5 C 0.0183(4) 0.56713(15) -0.04790(16) 0.0360(8) Uani 1 1 d . . . .
H5 H -0.0513 0.5586 -0.0757 0.043 Uiso 1 1 calc R . . .
C6 C 0.0565(4) 0.61475(13) -0.03807(13) 0.0251(7) Uani 1 1 d . . . .
C7 C 0.0118(4) 0.65992(13) -0.06912(13) 0.0256(7) Uani 1 1 d . . . .
C8 C 0.1150(4) 0.69889(13) -0.04283(13) 0.0279(7) Uani 1 1 d . . . .
H8 H 0.0592 0.7286 -0.0336 0.034 Uiso 1 1 calc R . . .
C9 C 0.2284(4) 0.71099(14) -0.08894(13) 0.0268(7) Uani 1 1 d . . . .
C10 C 0.2187(4) 0.66559(13) -0.12725(13) 0.0255(7) Uani 1 1 d . . . .
H10L H 0.2659 0.6386 -0.1061 0.031 Uiso 1 1 calc R . . .
C11 C 0.0591(4) 0.65579(13) -0.12638(13) 0.0247(7) Uani 1 1 d . . . .
C12 C -0.1508(4) 0.66890(15) -0.07881(13) 0.0299(8) Uani 1 1 d . . . .
H12A H -0.1744 0.7038 -0.0756 0.036 Uiso 1 1 calc R . . .
H12B H -0.2079 0.6502 -0.0532 0.036 Uiso 1 1 calc R . . .
C13 C -0.1798(4) 0.65079(18) -0.13702(15) 0.0381(9) Uani 1 1 d . . . .
H13A H -0.2215 0.6177 -0.1369 0.046 Uiso 1 1 calc R . . .
H13B H -0.2492 0.6726 -0.1566 0.046 Uiso 1 1 calc R . . .
C14 C 0.2910(4) 0.66491(16) -0.18233(14) 0.0340(9) Uani 1 1 d . . . .
C15 C 0.2748(5) 0.61339(17) -0.20399(16) 0.0471(11) Uani 1 1 d . . . .
H15A H 0.3161 0.5904 -0.1774 0.071 Uiso 1 1 calc GR . . .
H15B H 0.3263 0.6105 -0.2374 0.071 Uiso 1 1 calc GR . . .
H15C H 0.1717 0.6061 -0.2112 0.071 Uiso 1 1 calc GR . . .
C16 C 0.4516(4) 0.6764(2) -0.17384(17) 0.0504(12) Uani 1 1 d . . . .
H16A H 0.4634 0.7096 -0.1605 0.076 Uiso 1 1 calc GR . . .
H16B H 0.4992 0.6731 -0.2080 0.076 Uiso 1 1 calc GR . . .
H16C H 0.4959 0.6537 -0.1475 0.076 Uiso 1 1 calc GR . . .
C17 C 0.2236(4) 0.70003(16) -0.22423(14) 0.0347(8) Uani 1 1 d . . . .
H17A H 0.1187 0.6944 -0.2281 0.052 Uiso 1 1 calc GR . . .
H17B H 0.2672 0.6947 -0.2589 0.052 Uiso 1 1 calc GR . . .
H17C H 0.2418 0.7335 -0.2125 0.052 Uiso 1 1 calc GR . . .
C18 C 0.3802(4) 0.71782(14) -0.06278(14) 0.0313(8) Uani 1 1 d . . . .
C19 C 0.1952(4) 0.75984(14) -0.11311(13) 0.0284(7) Uani 1 1 d . . . .
C20 C 0.0729(4) 0.77517(14) -0.14268(13) 0.0296(8) Uani 1 1 d . . . .
H20 H -0.0043 0.7532 -0.1510 0.035 Uiso 1 1 calc R . . .
C21 C 0.0644(4) 0.82285(15) -0.16000(14) 0.0338(8) Uani 1 1 d . . . .
H21 H -0.0180 0.8337 -0.1810 0.041 Uiso 1 1 calc R . . .
C22 C 0.1770(5) 0.85467(15) -0.14646(14) 0.0357(8) Uani 1 1 d . . . .
H22 H 0.1709 0.8873 -0.1588 0.043 Uiso 1 1 calc R . . .
C23 C 0.2981(5) 0.84014(14) -0.11546(14) 0.0348(8) Uani 1 1 d . . . .
H23 H 0.3735 0.8624 -0.1057 0.042 Uiso 1 1 calc R . . .
C24 C 0.3055(4) 0.79211(14) -0.09921(13) 0.0304(8) Uani 1 1 d . . . .
C25 C 0.5389(4) 0.78649(15) -0.03915(15) 0.0333(8) Uani 1 1 d . . . .
C26 C 0.6872(5) 0.85992(16) -0.03360(16) 0.0443(10) Uani 1 1 d . . . .
C27 C 0.6731(10) 0.9063(3) -0.0647(3) 0.114(4) Uani 1 1 d . . . .
H27A H 0.7571 0.9270 -0.0558 0.171 Uiso 1 1 calc GR . . .
H27B H 0.5840 0.9230 -0.0553 0.171 Uiso 1 1 calc GR . . .
H27C H 0.6689 0.8991 -0.1033 0.171 Uiso 1 1 calc GR . . .
C28 C 0.8243(6) 0.8362(3) -0.0452(3) 0.089(2) Uani 1 1 d . . . .
H28A H 0.8550 0.8152 -0.0150 0.133 Uiso 1 1 calc GR . . .
H28B H 0.8987 0.8609 -0.0505 0.133 Uiso 1 1 calc GR . . .
H28C H 0.8109 0.8166 -0.0780 0.133 Uiso 1 1 calc GR . . .
C29 C 0.6676(5) 0.86798(17) 0.02544(18) 0.0475(11) Uani 1 1 d . . . .
H29A H 0.5704 0.8811 0.0305 0.071 Uiso 1 1 calc GR . . .
H29B H 0.7408 0.8910 0.0396 0.071 Uiso 1 1 calc GR . . .
H29C H 0.6788 0.8371 0.0446 0.071 Uiso 1 1 calc GR . . .
C30 C 0.4696(4) 0.85313(13) 0.42822(14) 0.0296(8) Uani 1 1 d . . . .
C31 C 0.5220(4) 0.88799(15) 0.46387(16) 0.0379(9) Uani 1 1 d . . . .
H31 H 0.5752 0.8789 0.4959 0.046 Uiso 1 1 calc R . . .
C32 C 0.4960(6) 0.93625(16) 0.45227(19) 0.0492(11) Uani 1 1 d . . . .
H32 H 0.5325 0.9607 0.4762 0.059 Uiso 1 1 calc R . . .
C33 C 0.4183(6) 0.94894(16) 0.4066(2) 0.0521(12) Uani 1 1 d . . . .
C34 C 0.3662(5) 0.91448(15) 0.36895(17) 0.0428(10) Uani 1 1 d . . . .
H34 H 0.3145 0.9239 0.3367 0.051 Uiso 1 1 calc R . . .
C35 C 0.3934(4) 0.86638(13) 0.38079(14) 0.0295(8) Uani 1 1 d . . . .
C36 C 0.3456(4) 0.82056(13) 0.35018(13) 0.0282(7) Uani 1 1 d . . . .
C37 C 0.3841(4) 0.78034(13) 0.39225(13) 0.0256(7) Uani 1 1 d . . . .
H37 H 0.4335 0.7526 0.3749 0.031 Uiso 1 1 calc R . . .
C38 C 0.2259(4) 0.76324(13) 0.41326(13) 0.0252(7) Uani 1 1 d . . . .
C39 C 0.1174(4) 0.80448(13) 0.39339(13) 0.0254(7) Uani 1 1 d . . . .
H39 H 0.1393 0.8323 0.4182 0.030 Uiso 1 1 calc R . . .
C40 C 0.1841(4) 0.81855(13) 0.34174(14) 0.0287(7) Uani 1 1 d . . . .
C41 C 0.3936(5) 0.81687(17) 0.29238(15) 0.0405(9) Uani 1 1 d . . . .
H41A H 0.4215 0.7832 0.2835 0.049 Uiso 1 1 calc R . . .
H41B H 0.4762 0.8388 0.2863 0.049 Uiso 1 1 calc R . . .
C42 C 0.2565(5) 0.83277(17) 0.25957(15) 0.0452(10) Uani 1 1 d . . . .
H42A H 0.2631 0.8675 0.2498 0.054 Uiso 1 1 calc R . . .
H42B H 0.2449 0.8134 0.2261 0.054 Uiso 1 1 calc R . . .
C43 C -0.0491(4) 0.79805(16) 0.39427(15) 0.0365(9) Uani 1 1 d . . . .
C44 C -0.1156(5) 0.84736(19) 0.3822(2) 0.0537(12) Uani 1 1 d . . . .
H44A H -0.0754 0.8712 0.4080 0.081 Uiso 1 1 calc GR . . .
H44B H -0.2211 0.8455 0.3850 0.081 Uiso 1 1 calc GR . . .
H44C H -0.0934 0.8572 0.3456 0.081 Uiso 1 1 calc GR . . .
C45 C -0.0895(4) 0.7816(2) 0.45046(16) 0.0481(12) Uani 1 1 d . . . .
H45A H -0.0446 0.7501 0.4586 0.072 Uiso 1 1 calc GR . . .
H45B H -0.1952 0.7787 0.4515 0.072 Uiso 1 1 calc GR . . .
H45C H -0.0544 0.8055 0.4771 0.072 Uiso 1 1 calc GR . . .
C46 C -0.1148(5) 0.76217(18) 0.35296(16) 0.0432(10) Uani 1 1 d . . . .
H46A H -0.0853 0.7711 0.3170 0.065 Uiso 1 1 calc GR . . .
H46B H -0.2209 0.7631 0.3538 0.065 Uiso 1 1 calc GR . . .
H46C H -0.0802 0.7293 0.3617 0.065 Uiso 1 1 calc GR . . .
C47 C 0.2348(3) 0.75810(12) 0.47400(13) 0.0233(7) Uani 1 1 d . . . .
C48 C 0.1917(4) 0.71238(13) 0.39453(13) 0.0263(7) Uani 1 1 d . . . .
C49 C 0.1709(5) 0.69409(14) 0.34312(14) 0.0349(8) Uani 1 1 d . . . .
H49 H 0.1741 0.7150 0.3128 0.042 Uiso 1 1 calc R . . .
C50 C 0.1453(5) 0.64478(15) 0.33625(15) 0.0400(9) Uani 1 1 d . . . .
H50 H 0.1313 0.6318 0.3010 0.048 Uiso 1 1 calc R . . .
C51 C 0.1401(4) 0.61458(14) 0.38033(15) 0.0347(8) Uani 1 1 d . . . .
H51 H 0.1217 0.5810 0.3750 0.042 Uiso 1 1 calc R . . .
C52 C 0.1614(4) 0.63234(13) 0.43252(14) 0.0295(8) Uani 1 1 d . . . .
H52 H 0.1574 0.6114 0.4627 0.035 Uiso 1 1 calc R . . .
C53 C 0.1883(4) 0.68095(13) 0.43891(12) 0.0241(7) Uani 1 1 d . . . .
C54 C 0.2414(4) 0.69103(13) 0.53940(13) 0.0257(7) Uani 1 1 d . . . .
C55 C 0.1849(4) 0.62275(16) 0.59705(15) 0.0385(9) Uani 1 1 d . . . .
C56 C 0.0946(7) 0.57752(19) 0.5848(2) 0.0621(14) Uani 1 1 d . . . .
H56A H -0.0037 0.5871 0.5723 0.093 Uiso 1 1 calc GR . . .
H56B H 0.0898 0.5578 0.6174 0.093 Uiso 1 1 calc GR . . .
H56C H 0.1395 0.5586 0.5567 0.093 Uiso 1 1 calc GR . . .
C57 C 0.3413(5) 0.61226(19) 0.6130(2) 0.0557(13) Uani 1 1 d . . . .
H57A H 0.3887 0.5975 0.5826 0.083 Uiso 1 1 calc GR . . .
H57B H 0.3461 0.5899 0.6436 0.083 Uiso 1 1 calc GR . . .
H57C H 0.3908 0.6426 0.6231 0.083 Uiso 1 1 calc GR . . .
C58 C 0.1116(5) 0.65372(18) 0.63852(16) 0.0448(10) Uani 1 1 d . . . .
H58A H 0.1713 0.6824 0.6469 0.067 Uiso 1 1 calc GR . . .
H58B H 0.1006 0.6347 0.6714 0.067 Uiso 1 1 calc GR . . .
H58C H 0.0158 0.6639 0.6241 0.067 Uiso 1 1 calc GR . . .
C59 C 0.7060(5) 0.62056(14) 0.04699(14) 0.0357(9) Uani 1 1 d . . . .
C60 C 0.6416(6) 0.58612(17) 0.01365(16) 0.0542(13) Uani 1 1 d . . . .
H60 H 0.5764 0.5951 -0.0154 0.065 Uiso 1 1 calc R . . .
C61 C 0.6762(10) 0.5369(2) 0.0243(2) 0.093(3) Uani 1 1 d . . . .
H61 H 0.6365 0.5122 0.0014 0.112 Uiso 1 1 calc R . . .
C62 C 0.7654(11) 0.52507(19) 0.0668(2) 0.103(3) Uani 1 1 d . . . .
C63 C 0.8333(8) 0.55924(19) 0.10033(18) 0.075(2) Uani 1 1 d . . . .
H63 H 0.8979 0.5500 0.1294 0.090 Uiso 1 1 calc R . . .
C64 C 0.8020(5) 0.60773(16) 0.08934(15) 0.0423(10) Uani 1 1 d . . . .
C65 C 0.8494(4) 0.65274(16) 0.12087(14) 0.0346(9) Uani 1 1 d . . . .
C66 C 0.7552(4) 0.69247(13) 0.09250(12) 0.0271(7) Uani 1 1 d . . . .
H66 H 0.8167 0.7208 0.0829 0.033 Uiso 1 1 calc R . . .
C67 C 0.6412(4) 0.70817(13) 0.13717(12) 0.0241(7) Uani 1 1 d . . . .
C68 C 0.6392(4) 0.66349(13) 0.17688(13) 0.0245(7) Uani 1 1 d . . . .
H68 H 0.5884 0.6370 0.1560 0.029 Uiso 1 1 calc R . . .
C69 C 0.7970(4) 0.65070(13) 0.17727(13) 0.0289(7) Uani 1 1 d . . . .
C70 C 1.0128(5) 0.6594(2) 0.13212(16) 0.0532(13) Uani 1 1 d . . . .
H70A H 1.0412 0.6938 0.1287 0.064 Uiso 1 1 calc R . . .
H70B H 1.0691 0.6395 0.1073 0.064 Uiso 1 1 calc R . . .
C71 C 1.0358(5) 0.6414(3) 0.19109(18) 0.0635(16) Uani 1 1 d . . . .
H71A H 1.0721 0.6076 0.1919 0.076 Uiso 1 1 calc R . . .
H71B H 1.1071 0.6623 0.2111 0.076 Uiso 1 1 calc R . . .
C72 C 0.5630(4) 0.66619(13) 0.23053(13) 0.0283(7) Uani 1 1 d . . . .
C73 C 0.4061(4) 0.68270(18) 0.21994(15) 0.0401(10) Uani 1 1 d . . . .
H73A H 0.4048 0.7168 0.2086 0.060 Uiso 1 1 calc GR . . .
H73B H 0.3530 0.6793 0.2529 0.060 Uiso 1 1 calc GR . . .
H73C H 0.3598 0.6626 0.1915 0.060 Uiso 1 1 calc GR . . .
C74 C 0.5646(6) 0.61442(15) 0.25329(17) 0.0465(11) Uani 1 1 d . . . .
H74A H 0.5195 0.5922 0.2267 0.070 Uiso 1 1 calc GR . . .
H74B H 0.5103 0.6136 0.2862 0.070 Uiso 1 1 calc GR . . .
H74C H 0.6651 0.6044 0.2616 0.070 Uiso 1 1 calc GR . . .
C75 C 0.6350(4) 0.69946(14) 0.27284(14) 0.0324(8) Uani 1 1 d . . . .
H75A H 0.7353 0.6889 0.2806 0.049 Uiso 1 1 calc GR . . .
H75B H 0.5812 0.6980 0.3058 0.049 Uiso 1 1 calc GR . . .
H75C H 0.6347 0.7329 0.2593 0.049 Uiso 1 1 calc GR . . .
C76 C 0.4929(4) 0.71718(13) 0.10978(13) 0.0272(7) Uani 1 1 d . . . .
C77 C 0.6815(4) 0.75679(13) 0.16047(12) 0.0236(7) Uani 1 1 d . . . .
C78 C 0.8038(4) 0.77107(14) 0.19048(14) 0.0291(7) Uani 1 1 d . . . .
H78 H 0.8776 0.7482 0.2000 0.035 Uiso 1 1 calc R . . .
C79 C 0.8183(4) 0.81929(15) 0.20663(15) 0.0370(9) Uani 1 1 d . . . .
H79 H 0.9017 0.8295 0.2275 0.044 Uiso 1 1 calc R . . .
C80 C 0.7105(5) 0.85216(15) 0.19207(15) 0.0395(9) Uani 1 1 d . . . .
H80 H 0.7207 0.8849 0.2037 0.047 Uiso 1 1 calc R . . .
C81 C 0.5877(5) 0.83907(14) 0.16114(15) 0.0346(8) Uani 1 1 d . . . .
H81 H 0.5153 0.8622 0.1509 0.042 Uiso 1 1 calc R . . .
C82 C 0.5749(4) 0.79086(13) 0.14578(12) 0.0249(7) Uani 1 1 d . . . .
C83 C 0.3417(4) 0.78813(14) 0.08641(14) 0.0316(8) Uani 1 1 d . . . .
C84 C 0.1957(7) 0.8616(3) 0.08349(19) 0.080(2) Uani 1 1 d . . . .
C85 C 0.2112(6) 0.86994(19) 0.02497(18) 0.0531(12) Uani 1 1 d . . . .
H85A H 0.3075 0.8835 0.0192 0.080 Uiso 1 1 calc GR . . .
H85B H 0.1364 0.8927 0.0116 0.080 Uiso 1 1 calc GR . . .
H85C H 0.2001 0.8391 0.0057 0.080 Uiso 1 1 calc GR . . .
C86 C 0.2502(17) 0.9151(4) 0.1110(5) 0.070(5) Uani 0.58(3) 1 d . P A 1
C86' C 0.146(3) 0.8896(9) 0.1237(6) 0.085(11) Uani 0.42(3) 1 d . P A 2
C87 C 0.0676(9) 0.8482(5) 0.1002(4) 0.050(4) Uani 0.61(3) 1 d . P A 1
C87' C 0.0371(12) 0.8154(8) 0.0820(5) 0.046(6) Uani 0.39(3) 1 d . P A 2
C88 C 0.3874(4) 0.85349(14) 0.62420(15) 0.0332(8) Uani 1 1 d . . . .
C89 C 0.3219(6) 0.88915(17) 0.59150(19) 0.0585(14) Uani 1 1 d . . . .
H89 H 0.2738 0.8809 0.5582 0.070 Uiso 1 1 calc R . . .
C90 C 0.3287(12) 0.9364(2) 0.6087(3) 0.128(4) Uani 1 1 d . . . .
H90 H 0.2947 0.9618 0.5856 0.154 Uiso 1 1 calc R . . .
C91 C 0.3857(14) 0.9468(2) 0.6599(3) 0.146(5) Uani 1 1 d . . . .
C92 C 0.4552(8) 0.91230(19) 0.6926(2) 0.083(2) Uani 1 1 d . . . .
H92 H 0.5013 0.9206 0.7263 0.100 Uiso 1 1 calc R . . .
C93 C 0.4538(5) 0.86549(15) 0.67371(16) 0.0378(9) Uani 1 1 d . . . .
C94 C 0.5161(4) 0.81980(13) 0.69968(13) 0.0266(7) Uani 1 1 d . . . .
C95 C 0.4872(4) 0.78117(12) 0.65474(13) 0.0250(7) Uani 1 1 d . . . .
H95 H 0.4373 0.7522 0.6695 0.030 Uiso 1 1 calc R . . .
C96 C 0.6472(4) 0.76667(12) 0.63617(12) 0.0232(7) Uani 1 1 d . . . .
C97 C 0.7467(4) 0.80969(13) 0.65524(13) 0.0253(7) Uani 1 1 d . . . .
H97 H 0.7185 0.8371 0.6306 0.030 Uiso 1 1 calc R . . .
C98 C 0.6793(4) 0.82181(12) 0.70728(13) 0.0263(7) Uani 1 1 d . . . .
C99 C 0.4737(4) 0.81080(16) 0.75742(14) 0.0371(9) Uani 1 1 d . . . .
H99A H 0.4586 0.7758 0.7642 0.044 Uiso 1 1 calc R . . .
H99B H 0.3845 0.8288 0.7656 0.044 Uiso 1 1 calc R . . .
C100 C 0.6075(4) 0.83045(16) 0.79076(14) 0.0370(9) Uani 1 1 d . . . .
H10A H 0.5913 0.8645 0.8016 0.044 Uiso 1 1 calc R . . .
H10B H 0.6258 0.8107 0.8236 0.044 Uiso 1 1 calc R . . .
C101 C 0.9146(4) 0.80724(17) 0.65446(15) 0.0378(9) Uani 1 1 d . . . .
C102 C 0.9701(5) 0.8591(2) 0.6673(2) 0.0549(13) Uani 1 1 d . . . .
H10C H 0.9255 0.8820 0.6413 0.082 Uiso 1 1 calc GR . . .
H10D H 1.0759 0.8600 0.6650 0.082 Uiso 1 1 calc GR . . .
H10E H 0.9442 0.8682 0.7037 0.082 Uiso 1 1 calc GR . . .
C103 C 0.9867(4) 0.7725(2) 0.69507(17) 0.0505(12) Uani 1 1 d . . . .
H10F H 0.9494 0.7785 0.7307 0.076 Uiso 1 1 calc GR . . .
H10G H 1.0920 0.7777 0.6965 0.076 Uiso 1 1 calc GR . . .
H10H H 0.9653 0.7390 0.6842 0.076 Uiso 1 1 calc GR . . .
C104 C 0.9591(4) 0.79359(19) 0.59752(16) 0.0447(11) Uani 1 1 d . . . .
H10I H 0.9229 0.7610 0.5884 0.067 Uiso 1 1 calc GR . . .
H10J H 1.0652 0.7940 0.5964 0.067 Uiso 1 1 calc GR . . .
H10K H 0.9176 0.8171 0.5715 0.067 Uiso 1 1 calc GR . . .
C105 C 0.6414(3) 0.75990(12) 0.57512(12) 0.0233(7) Uani 1 1 d . . . .
C106 C 0.6865(4) 0.71635(12) 0.65583(13) 0.0251(7) Uani 1 1 d . . . .
C107 C 0.7091(5) 0.69921(14) 0.70805(14) 0.0348(9) Uani 1 1 d . . . .
H107 H 0.7059 0.7208 0.7377 0.042 Uiso 1 1 calc R . . .
C108 C 0.7363(5) 0.65014(14) 0.71633(15) 0.0366(9) Uani 1 1 d . . . .
H108 H 0.7548 0.6383 0.7518 0.044 Uiso 1 1 calc R . . .
C109 C 0.7365(4) 0.61852(13) 0.67337(14) 0.0300(8) Uani 1 1 d . . . .
H109 H 0.7534 0.5850 0.6798 0.036 Uiso 1 1 calc R . . .
C110 C 0.7125(4) 0.63482(12) 0.62071(14) 0.0265(7) Uani 1 1 d . . . .
H110 H 0.7132 0.6130 0.5912 0.032 Uiso 1 1 calc R . . .
C111 C 0.6874(3) 0.68411(12) 0.61297(12) 0.0215(6) Uani 1 1 d . . . .
C112 C 0.6320(4) 0.69061(12) 0.51201(12) 0.0235(7) Uani 1 1 d . . . .
C113 C 0.6818(4) 0.61940(13) 0.45720(14) 0.0299(8) Uani 1 1 d . . . .
C114 C 0.7750(6) 0.57490(16) 0.47104(17) 0.0475(11) Uani 1 1 d . . . .
H11A H 0.8733 0.5853 0.4824 0.071 Uiso 1 1 calc GR . . .
H11B H 0.7792 0.5540 0.4393 0.071 Uiso 1 1 calc GR . . .
H11C H 0.7323 0.5568 0.5003 0.071 Uiso 1 1 calc GR . . .
C115 C 0.7485(5) 0.64812(17) 0.41230(15) 0.0445(10) Uani 1 1 d . . . .
H11D H 0.6900 0.6772 0.4045 0.067 Uiso 1 1 calc GR . . .
H11E H 0.7508 0.6279 0.3799 0.067 Uiso 1 1 calc GR . . .
H11F H 0.8476 0.6577 0.4236 0.067 Uiso 1 1 calc GR . . .
C116 C 0.5252(5) 0.60721(18) 0.4453(2) 0.0539(12) Uani 1 1 d . . . .
H11G H 0.4832 0.5943 0.4778 0.081 Uiso 1 1 calc GR . . .
H11H H 0.5175 0.5828 0.4167 0.081 Uiso 1 1 calc GR . . .
H11I H 0.4725 0.6366 0.4337 0.081 Uiso 1 1 calc GR . . .

loop_
_atom_site_aniso_label
_atom_site_aniso_U_11
_atom_site_aniso_U_22
_atom_site_aniso_U_33
_atom_site_aniso_U_23
_atom_site_aniso_U_13
_atom_site_aniso_U_12
Cl1 0.1261(15) 0.0305(6) 0.1365(16) 0.0018(7) -0.0782(13) -0.0155(7)
Cl2 0.1400(15) 0.0275(6) 0.0875(10) 0.0040(6) -0.0324(10) 0.0042(7)
Cl3 0.476(6) 0.0398(8) 0.0571(10) 0.0011(7) 0.0302(18) 0.0715(17)
Cl4 0.163(4) 0.0254(12) 0.0649(17) -0.0069(11) -0.022(2) 0.0154(18)
Cl4' 0.157(4) 0.0442(17) 0.136(4) -0.044(2) -0.060(3) 0.042(2)
O1 0.0326(14) 0.0453(16) 0.0337(13) 0.0121(12) -0.0151(11) -0.0080(12)
O2 0.0541(18) 0.0500(17) 0.0344(14) 0.0156(13) -0.0222(13) -0.0285(15)
O3 0.0425(16) 0.0424(16) 0.0504(17) 0.0108(14) -0.0271(14) -0.0130(14)
O4 0.0323(13) 0.0287(13) 0.0219(11) -0.0032(10) -0.0023(10) 0.0007(11)
O5 0.0406(15) 0.0336(13) 0.0252(12) 0.0020(11) -0.0083(11) -0.0051(12)
O6 0.0446(15) 0.0357(14) 0.0232(12) 0.0046(11) -0.0037(11) -0.0118(12)
O7 0.0331(13) 0.0322(13) 0.0296(12) -0.0018(11) -0.0126(11) -0.0042(11)
O8 0.0555(18) 0.0596(19) 0.0318(14) -0.0030(14) -0.0100(13) 0.0371(16)
O9 0.057(2) 0.0381(17) 0.088(3) 0.0004(17) -0.0524(19) 0.0006(15)
O10 0.0325(13) 0.0239(12) 0.0217(11) 0.0037(10) -0.0036(9) 0.0013(10)
O11 0.0431(14) 0.0288(13) 0.0193(11) -0.0057(10) -0.0044(10) 0.0068(11)
O12 0.0380(14) 0.0276(13) 0.0237(12) -0.0016(10) -0.0079(10) 0.0041(11)
N1 0.0444(19) 0.0346(17) 0.0176(13) 0.0026(12) -0.0093(12) -0.0093(14)
N2 0.0217(14) 0.0503(19) 0.0234(14) -0.0079(14) -0.0022(11) -0.0021(14)
N3 0.0306(16) 0.0398(18) 0.0286(15) 0.0107(13) -0.0124(12) -0.0126(14)
N4 0.0241(14) 0.0281(15) 0.0279(14) 0.0064(12) -0.0038(11) 0.0030(12)
N5 0.0450(19) 0.0383(18) 0.0244(15) 0.0042(13) -0.0069(13) 0.0025(15)
N6 0.0280(15) 0.0270(14) 0.0189(13) 0.0001(11) -0.0005(11) -0.0014(12)
N7 0.0475(19) 0.0308(16) 0.0167(13) 0.0004(12) -0.0022(12) 0.0032(14)
N8 0.0326(17) 0.068(2) 0.0243(15) 0.0055(16) -0.0018(13) 0.0141(17)
N9 0.0268(15) 0.0304(15) 0.0271(14) -0.0020(12) -0.0081(12) 0.0031(13)
N10 0.0304(16) 0.0319(16) 0.0306(15) -0.0058(13) -0.0098(12) 0.0034(13)
N11 0.0375(17) 0.0368(17) 0.0233(14) -0.0072(13) -0.0003(12) -0.0043(14)
N12 0.0237(14) 0.0235(13) 0.0185(12) -0.0002(11) -0.0025(10) 0.0007(12)
C1 0.0258(17) 0.0316(18) 0.0203(15) -0.0013(14) 0.0022(13) -0.0065(14)
C2 0.035(2) 0.035(2) 0.0250(17) 0.0032(15) -0.0055(15) -0.0026(16)
C3 0.041(2) 0.035(2) 0.049(2) -0.0013(18) -0.0088(18) -0.0007(18)
C4 0.052(3) 0.026(2) 0.063(3) 0.0033(19) -0.014(2) -0.0102(19)
C5 0.0293(19) 0.038(2) 0.040(2) -0.0046(17) -0.0076(16) -0.0077(16)
C6 0.0224(16) 0.0331(19) 0.0198(15) 0.0004(14) 0.0003(12) -0.0013(14)
C7 0.0266(17) 0.0303(18) 0.0199(15) -0.0027(13) 0.0026(13) -0.0058(15)
C8 0.0307(18) 0.0331(19) 0.0196(15) -0.0011(14) -0.0024(14) -0.0041(15)
C9 0.0237(17) 0.0345(18) 0.0215(16) 0.0037(14) -0.0054(13) -0.0057(15)
C10 0.0215(16) 0.0355(19) 0.0190(15) 0.0028(14) -0.0023(12) -0.0029(14)
C11 0.0239(16) 0.0303(17) 0.0198(15) -0.0011(13) -0.0016(12) -0.0021(14)
C12 0.0225(17) 0.043(2) 0.0239(16) -0.0007(15) 0.0010(13) 0.0003(15)
C13 0.0223(18) 0.060(3) 0.0314(19) -0.0061(18) -0.0017(14) -0.0060(18)
C14 0.0240(18) 0.053(2) 0.0252(17) 0.0076(17) 0.0031(14) 0.0010(17)
C15 0.055(3) 0.056(3) 0.030(2) 0.0016(19) 0.0118(19) 0.016(2)
C16 0.0235(19) 0.092(4) 0.037(2) 0.024(2) 0.0065(16) 0.002(2)
C17 0.0310(19) 0.052(2) 0.0213(16) 0.0073(16) 0.0024(14) 0.0012(17)
C18 0.0297(18) 0.037(2) 0.0259(17) 0.0079(15) -0.0084(14) -0.0104(16)
C19 0.0284(17) 0.0380(19) 0.0184(15) 0.0016(14) -0.0030(13) -0.0012(16)
C20 0.0295(18) 0.036(2) 0.0223(16) 0.0019(14) -0.0048(13) -0.0021(15)
C21 0.037(2) 0.042(2) 0.0221(16) 0.0012(15) -0.0023(14) 0.0065(17)
C22 0.047(2) 0.0329(19) 0.0263(18) 0.0018(15) -0.0038(16) 0.0000(18)
C23 0.044(2) 0.036(2) 0.0240(17) 0.0033(15) -0.0079(15) -0.0078(17)
C24 0.0329(19) 0.037(2) 0.0203(16) 0.0061(14) -0.0069(14) -0.0059(16)
C25 0.0294(18) 0.041(2) 0.0287(17) 0.0041(17) -0.0045(15) -0.0106(17)
C26 0.051(3) 0.047(2) 0.034(2) 0.0011(18) -0.0124(18) -0.026(2)
C27 0.167(8) 0.074(4) 0.093(5) 0.049(4) -0.084(5) -0.087(5)
C28 0.051(3) 0.125(6) 0.093(4) -0.057(4) 0.034(3) -0.051(4)
C29 0.047(3) 0.047(3) 0.048(2) -0.014(2) -0.001(2) -0.005(2)
C30 0.0307(18) 0.0290(18) 0.0291(18) 0.0040(15) 0.0011(14) -0.0005(15)
C31 0.040(2) 0.039(2) 0.034(2) 0.0008(17) -0.0062(16) -0.0056(18)
C32 0.064(3) 0.035(2) 0.047(2) -0.0039(19) -0.009(2) -0.009(2)
C33 0.070(3) 0.027(2) 0.058(3) 0.0031(19) -0.008(2) 0.001(2)
C34 0.057(3) 0.033(2) 0.037(2) 0.0077(17) -0.0068(19) -0.0008(19)
C35 0.0338(19) 0.0277(18) 0.0267(17) 0.0022(14) -0.0012(14) -0.0020(15)
C36 0.0382(19) 0.0274(17) 0.0190(15) 0.0035(13) 0.0022(14) -0.0009(16)
C37 0.0250(17) 0.0264(17) 0.0259(16) 0.0026(13) 0.0048(13) 0.0022(14)
C38 0.0263(17) 0.0280(17) 0.0209(15) -0.0010(14) -0.0019(13) -0.0011(14)
C39 0.0245(16) 0.0298(18) 0.0214(15) -0.0028(13) -0.0042(13) 0.0027(14)
C40 0.0344(19) 0.0242(17) 0.0270(17) -0.0014(14) -0.0052(14) 0.0021(15)
C41 0.054(2) 0.045(2) 0.0229(17) 0.0047(16) 0.0060(17) -0.004(2)
C42 0.063(3) 0.050(3) 0.0224(18) 0.0051(17) -0.0014(18) -0.002(2)
C43 0.0284(19) 0.053(2) 0.0277(18) -0.0042(17) -0.0041(14) 0.0058(18)
C44 0.036(2) 0.063(3) 0.061(3) -0.014(2) -0.015(2) 0.020(2)
C45 0.0242(19) 0.087(4) 0.033(2) -0.009(2) 0.0029(15) -0.004(2)
C46 0.035(2) 0.064(3) 0.0307(19) -0.0021(19) -0.0049(16) -0.009(2)
C47 0.0187(15) 0.0278(17) 0.0232(16) 0.0018(14) -0.0023(12) 0.0015(14)
C48 0.0255(17) 0.0302(18) 0.0232(16) -0.0009(14) 0.0018(13) -0.0009(15)
C49 0.047(2) 0.033(2) 0.0249(17) -0.0011(15) 0.0048(16) 0.0001(17)
C50 0.058(3) 0.039(2) 0.0223(17) -0.0097(16) 0.0025(17) -0.004(2)
C51 0.043(2) 0.0304(19) 0.0311(18) -0.0046(15) 0.0022(16) -0.0061(17)
C52 0.0319(18) 0.0307(18) 0.0261(17) 0.0014(14) 0.0014(14) -0.0027(15)
C53 0.0222(16) 0.0300(18) 0.0200(15) -0.0032(13) 0.0007(12) -0.0016(14)
C54 0.0261(17) 0.0317(18) 0.0191(15) 0.0019(14) -0.0017(13) -0.0005(15)
C55 0.042(2) 0.046(2) 0.0273(18) 0.0124(17) -0.0046(16) -0.0088(19)
C56 0.094(4) 0.050(3) 0.042(2) 0.012(2) 0.000(3) -0.027(3)
C57 0.049(3) 0.057(3) 0.061(3) 0.027(2) 0.004(2) 0.013(2)
C58 0.040(2) 0.065(3) 0.0299(19) 0.005(2) 0.0040(16) -0.007(2)
C59 0.054(2) 0.0313(19) 0.0223(17) -0.0010(15) 0.0094(16) 0.0039(18)
C60 0.098(4) 0.042(2) 0.0228(19) -0.0057(17) 0.008(2) -0.013(2)
C61 0.209(9) 0.037(3) 0.036(3) -0.011(2) 0.029(4) -0.019(4)
C62 0.246(10) 0.033(3) 0.032(3) 0.002(2) 0.030(4) 0.027(4)
C63 0.153(6) 0.047(3) 0.026(2) 0.002(2) 0.015(3) 0.040(3)
C64 0.063(3) 0.043(2) 0.0213(17) 0.0002(16) 0.0089(17) 0.019(2)
C65 0.035(2) 0.047(2) 0.0221(16) -0.0012(16) 0.0065(14) 0.0135(18)
C66 0.0295(18) 0.0347(19) 0.0171(15) -0.0011(14) 0.0015(13) 0.0023(15)
C67 0.0216(16) 0.0298(17) 0.0206(15) -0.0021(14) -0.0033(12) 0.0005(14)
C68 0.0270(17) 0.0275(17) 0.0188(15) -0.0017(13) -0.0024(12) 0.0006(14)
C69 0.0305(18) 0.0334(19) 0.0228(16) 0.0011(14) 0.0004(14) 0.0048(16)
C70 0.033(2) 0.097(4) 0.030(2) 0.010(2) 0.0042(16) 0.024(2)
C71 0.032(2) 0.120(5) 0.038(2) 0.016(3) 0.0025(18) 0.020(3)
C72 0.0294(18) 0.0320(18) 0.0237(16) -0.0014(14) 0.0031(13) -0.0039(15)
C73 0.0259(19) 0.065(3) 0.0306(19) -0.0086(19) 0.0071(15) -0.0042(19)
C74 0.070(3) 0.035(2) 0.036(2) 0.0046(17) 0.013(2) -0.010(2)
C75 0.037(2) 0.038(2) 0.0226(16) -0.0031(15) 0.0009(14) 0.0018(16)
C76 0.0262(17) 0.0345(19) 0.0205(15) -0.0008(14) -0.0023(13) 0.0025(15)
C77 0.0237(16) 0.0301(17) 0.0171(14) 0.0007(13) 0.0012(12) -0.0007(14)
C78 0.0250(17) 0.036(2) 0.0255(16) 0.0014(14) -0.0028(13) -0.0005(15)
C79 0.040(2) 0.043(2) 0.0270(18) 0.0014(16) -0.0048(15) -0.0180(18)
C80 0.054(3) 0.032(2) 0.0323(19) -0.0046(16) 0.0023(18) -0.0083(19)
C81 0.042(2) 0.034(2) 0.0272(18) -0.0025(15) -0.0027(16) 0.0020(17)
C82 0.0253(16) 0.0321(18) 0.0170(14) -0.0004(13) -0.0028(12) 0.0003(14)
C83 0.0256(18) 0.037(2) 0.0313(18) 0.0028(16) -0.0057(15) 0.0072(16)
C84 0.087(4) 0.119(5) 0.034(2) 0.006(3) -0.004(2) 0.082(4)
C85 0.056(3) 0.060(3) 0.042(2) 0.018(2) -0.005(2) 0.016(2)
C86 0.078(10) 0.034(5) 0.094(8) -0.018(5) -0.039(7) 0.027(6)
C86' 0.11(2) 0.083(16) 0.057(8) -0.019(8) -0.024(9) 0.068(17)
C87 0.037(4) 0.065(8) 0.049(5) 0.009(5) 0.004(4) 0.015(5)
C87' 0.020(5) 0.077(14) 0.042(7) 0.009(7) 0.003(4) 0.007(6)
C88 0.036(2) 0.035(2) 0.0289(18) -0.0039(15) 0.0001(15) 0.0083(17)
C89 0.085(4) 0.043(3) 0.046(3) -0.009(2) -0.022(2) 0.025(3)
C90 0.253(12) 0.049(3) 0.075(4) -0.014(3) -0.074(6) 0.067(5)
C91 0.289(13) 0.046(3) 0.094(5) -0.040(4) -0.097(7) 0.075(6)
C92 0.152(6) 0.043(3) 0.050(3) -0.024(2) -0.042(3) 0.042(3)
C93 0.047(2) 0.034(2) 0.0321(19) -0.0081(16) -0.0015(17) 0.0130(18)
C94 0.0275(17) 0.0301(18) 0.0222(16) -0.0036(14) 0.0024(13) 0.0007(15)
C95 0.0246(16) 0.0262(17) 0.0242(16) -0.0013(13) 0.0012(13) 0.0000(14)
C96 0.0268(17) 0.0228(16) 0.0196(15) -0.0021(13) -0.0019(12) 0.0056(14)
C97 0.0245(16) 0.0293(18) 0.0217(16) -0.0029(13) -0.0016(13) -0.0016(14)
C98 0.0313(18) 0.0223(16) 0.0252(16) -0.0038(13) 0.0023(14) -0.0026(14)
C99 0.040(2) 0.048(2) 0.0232(17) -0.0017(16) 0.0074(15) -0.0021(18)
C100 0.042(2) 0.048(2) 0.0221(17) -0.0077(16) 0.0031(15) -0.0005(19)
C101 0.0247(18) 0.058(3) 0.0302(19) -0.0115(18) -0.0001(15) -0.0015(18)
C102 0.034(2) 0.079(3) 0.051(3) -0.017(2) 0.0013(19) -0.024(2)
C103 0.0265(19) 0.090(4) 0.034(2) -0.013(2) -0.0079(16) 0.014(2)
C104 0.0258(18) 0.076(3) 0.033(2) -0.009(2) 0.0057(15) -0.002(2)
C105 0.0223(16) 0.0261(17) 0.0213(15) -0.0037(14) -0.0035(12) 0.0018(14)
C106 0.0287(17) 0.0239(16) 0.0224(16) -0.0011(13) -0.0026(13) 0.0014(14)
C107 0.049(2) 0.033(2) 0.0212(16) -0.0027(14) -0.0030(15) 0.0082(17)
C108 0.053(2) 0.033(2) 0.0235(17) 0.0065(15) -0.0042(16) 0.0074(18)
C109 0.039(2) 0.0246(17) 0.0265(17) 0.0029(14) -0.0025(14) 0.0019(16)
C110 0.0274(17) 0.0252(17) 0.0267(17) -0.0018(13) -0.0011(13) 0.0021(14)
C111 0.0204(15) 0.0266(16) 0.0175(14) -0.0003(13) -0.0010(12) 0.0033(13)
C112 0.0272(17) 0.0247(16) 0.0182(15) 0.0004(13) -0.0031(13) -0.0021(14)
C113 0.037(2) 0.0273(17) 0.0253(16) -0.0103(14) -0.0016(14) 0.0027(16)
C114 0.075(3) 0.032(2) 0.035(2) -0.0088(17) -0.002(2) 0.013(2)
C115 0.057(3) 0.051(3) 0.0265(18) -0.0033(18) 0.0040(18) 0.010(2)
C116 0.041(2) 0.048(3) 0.072(3) -0.025(2) 0.000(2) -0.010(2)

loop_
_atom_type_symbol
_atom_type_description
_atom_type_scat_dispersion_real
_atom_type_scat_dispersion_imag
_atom_type_scat_source
C C 0.0033 0.0016 'International Tables Vol C Tables 4.2.6.8 and 6.1.1.4'
H H 0.0000 0.0000 'International Tables Vol C Tables 4.2.6.8 and 6.1.1.4'
Cl Cl 0.1484 0.1585 'International Tables Vol C Tables 4.2.6.8 and 6.1.1.4'
N N 0.0061 0.0033 'International Tables Vol C Tables 4.2.6.8 and 6.1.1.4'
O O 0.0106 0.0060 'International Tables Vol C Tables 4.2.6.8 and 6.1.1.4'

loop_
_geom_angle_atom_site_label_1
_geom_angle_atom_site_label_2
_geom_angle_atom_site_label_3
_geom_angle
Cl4' Cl4 C91 65.4(4)
Cl4 Cl4' C91 73.5(5)
C25 O2 C26 120.3(3)
C54 O6 C55 120.4(3)
C83 O8 C84 120.7(4)
C112 O11 C113 120.1(3)
C1 N1 H1 124.6
C1 N1 C8 110.9(3)
C8 N1 H1 124.6
C11 N2 C13 107.2(3)
C18 N3 C24 110.0(3)
C18 N3 C25 120.9(3)
C25 N3 C24 128.9(3)
C30 N4 H4 124.7
C30 N4 C37 110.6(3)
C37 N4 H4 124.7
C40 N5 C42 107.0(3)
C47 N6 C53 110.7(3)
C47 N6 C54 121.8(3)
C54 N6 C53 127.4(3)
C59 N7 H7 124.5
C59 N7 C66 110.9(3)
C66 N7 H7 124.5
C69 N8 C71 107.7(3)
C76 N9 C82 110.3(3)
C83 N9 C76 121.5(3)
C83 N9 C82 128.2(3)
C88 N10 H10 124.2
C88 N10 C95 111.6(3)
C95 N10 H10 124.2
C98 N11 C100 107.0(3)
C105 N12 C111 109.7(3)
C112 N12 C105 122.2(3)
C112 N12 C111 127.9(3)
N1 C1 C2 129.3(3)
N1 C1 C6 109.9(3)
C2 C1 C6 120.8(3)
C1 C2 H2 120.9
C3 C2 C1 118.3(4)
C3 C2 H2 120.9
C2 C3 H3 120.0
C4 C3 C2 120.1(4)
C4 C3 H3 120.0
C3 C4 Cl1 118.9(3)
C3 C4 C5 122.8(4)
C5 C4 Cl1 118.3(3)
C4 C5 H5 121.5
C6 C5 C4 117.0(4)
C6 C5 H5 121.5
C1 C6 C7 109.6(3)
C5 C6 C1 121.1(3)
C5 C6 C7 129.2(3)
C6 C7 C8 101.9(3)
C6 C7 C11 109.6(3)
C6 C7 C12 117.1(3)
C11 C7 C8 104.5(3)
C11 C7 C12 100.8(3)
C12 C7 C8 122.0(3)
N1 C8 C7 104.9(3)
N1 C8 H8 110.5
N1 C8 C9 115.9(3)
C7 C8 H8 110.5
C7 C8 C9 104.2(2)
C9 C8 H8 110.5
C10 C9 C8 104.2(3)
C18 C9 C8 109.4(3)
C18 C9 C10 112.4(3)
C19 C9 C8 110.0(3)
C19 C9 C10 117.8(3)
C19 C9 C18 103.1(3)
C9 C10 H10L 105.2
C11 C10 C9 99.4(3)
C11 C10 H10L 105.2
C11 C10 C14 118.3(3)
C14 C10 C9 122.0(3)
C14 C10 H10L 105.2
N2 C11 C7 117.5(3)
N2 C11 C10 132.9(3)
C10 C11 C7 109.1(3)
C7 C12 H12A 111.2
C7 C12 H12B 111.2
C7 C12 C13 102.8(3)
H12A C12 H12B 109.1
C13 C12 H12A 111.2
C13 C12 H12B 111.2
N2 C13 C12 107.3(3)
N2 C13 H13A 110.3
N2 C13 H13B 110.3
C12 C13 H13A 110.3
C12 C13 H13B 110.3
H13A C13 H13B 108.5
C15 C14 C10 106.5(3)
C15 C14 C17 108.5(3)
C16 C14 C10 109.3(3)
C16 C14 C15 108.7(4)
C16 C14 C17 109.0(3)
C17 C14 C10 114.6(3)
C14 C15 H15A 109.5
C14 C15 H15B 109.5
C14 C15 H15C 109.5
H15A C15 H15B 109.5
H15A C15 H15C 109.5
H15B C15 H15C 109.5
C14 C16 H16A 109.5
C14 C16 H16B 109.5
C14 C16 H16C 109.5
H16A C16 H16B 109.5
H16A C16 H16C 109.5
H16B C16 H16C 109.5
C14 C17 H17A 109.5
C14 C17 H17B 109.5
C14 C17 H17C 109.5
H17A C17 H17B 109.5
H17A C17 H17C 109.5
H17B C17 H17C 109.5
O1 C18 N3 126.4(3)
O1 C18 C9 126.2(3)
N3 C18 C9 107.4(3)
C20 C19 C9 129.3(3)
C24 C19 C9 110.0(3)
C24 C19 C20 120.6(4)
C19 C20 H20 120.4
C19 C20 C21 119.3(3)
C21 C20 H20 120.4
C20 C21 H21 120.2
C20 C21 C22 119.5(4)
C22 C21 H21 120.2
C21 C22 H22 119.1
C23 C22 C21 121.8(4)
C23 C22 H22 119.1
C22 C23 H23 121.1
C24 C23 C22 117.8(4)
C24 C23 H23 121.1
C19 C24 N3 109.0(3)
C19 C24 C23 121.1(3)
C23 C24 N3 130.0(3)
O2 C25 N3 109.2(3)
O3 C25 O2 126.9(4)
O3 C25 N3 123.9(4)
O2 C26 C27 102.1(4)
O2 C26 C29 109.6(3)
C27 C26 C29 111.6(5)
C28 C26 O2 109.7(4)
C28 C26 C27 109.5(6)
C28 C26 C29 113.8(4)
C26 C27 H27A 109.5
C26 C27 H27B 109.5
C26 C27 H27C 109.5
H27A C27 H27B 109.5
H27A C27 H27C 109.5
H27B C27 H27C 109.5
C26 C28 H28A 109.5
C26 C28 H28B 109.5
C26 C28 H28C 109.5
H28A C28 H28B 109.5
H28A C28 H28C 109.5
H28B C28 H28C 109.5
C26 C29 H29A 109.5
C26 C29 H29B 109.5
C26 C29 H29C 109.5
H29A C29 H29B 109.5
H29A C29 H29C 109.5
H29B C29 H29C 109.5
N4 C30 C35 110.2(3)
C31 C30 N4 129.1(3)
C31 C30 C35 120.7(3)
C30 C31 H31 120.5
C32 C31 C30 119.0(4)
C32 C31 H31 120.5
C31 C32 H32 119.9
C33 C32 C31 120.1(4)
C33 C32 H32 119.9
C32 C33 Cl2 119.6(4)
C32 C33 C34 122.3(4)
C34 C33 Cl2 118.1(4)
C33 C34 H34 121.5
C35 C34 C33 117.1(4)
C35 C34 H34 121.5
C30 C35 C36 109.2(3)
C34 C35 C30 120.8(4)
C34 C35 C36 130.0(3)
C35 C36 C37 101.6(3)
C35 C36 C41 115.8(3)
C40 C36 C35 111.3(3)
C40 C36 C37 105.2(3)
C40 C36 C41 101.3(3)
C41 C36 C37 121.3(3)
N4 C37 C36 105.1(3)
N4 C37 H37 110.4
N4 C37 C38 116.3(3)
C36 C37 H37 110.4
C36 C37 C38 103.9(3)
C38 C37 H37 110.4
C39 C38 C37 104.7(3)
C47 C38 C37 109.7(3)
C47 C38 C39 112.5(3)
C48 C38 C37 110.1(3)
C48 C38 C39 116.9(3)
C48 C38 C47 102.9(3)
C38 C39 H39 104.6
C40 C39 C38 100.1(3)
C40 C39 H39 104.6
C40 C39 C43 119.3(3)
C43 C39 C38 121.9(3)
C43 C39 H39 104.6
N5 C40 C36 117.1(3)
N5 C40 C39 133.0(3)
C36 C40 C39 109.6(3)
C36 C41 H41A 111.3
C36 C41 H41B 111.3
C36 C41 C42 102.3(3)
H41A C41 H41B 109.2
C42 C41 H41A 111.3
C42 C41 H41B 111.3
N5 C42 C41 106.9(3)
N5 C42 H42A 110.3
N5 C42 H42B 110.3
C41 C42 H42A 110.3
C41 C42 H42B 110.3
H42A C42 H42B 108.6
C44 C43 C39 106.7(3)
C44 C43 C45 109.5(4)
C44 C43 C46 107.6(3)
C45 C43 C39 109.3(3)
C46 C43 C39 115.2(3)
C46 C43 C45 108.5(4)
C43 C44 H44A 109.5
C43 C44 H44B 109.5
C43 C44 H44C 109.5
H44A C44 H44B 109.5
H44A C44 H44C 109.5
H44B C44 H44C 109.5
C43 C45 H45A 109.5
C43 C45 H45B 109.5
C43 C45 H45C 109.5
H45A C45 H45B 109.5
H45A C45 H45C 109.5
H45B C45 H45C 109.5
C43 C46 H46A 109.5
C43 C46 H46B 109.5
C43 C46 H46C 109.5
H46A C46 H46B 109.5
H46A C46 H46C 109.5
H46B C46 H46C 109.5
O4 C47 N6 125.8(3)
O4 C47 C38 126.2(3)
N6 C47 C38 108.0(3)
C49 C48 C38 130.2(3)
C49 C48 C53 119.8(3)
C53 C48 C38 110.0(3)
C48 C49 H49 120.4
C48 C49 C50 119.1(3)
C50 C49 H49 120.4
C49 C50 H50 119.9
C51 C50 C49 120.3(3)
C51 C50 H50 119.9
C50 C51 H51 119.3
C50 C51 C52 121.4(4)
C52 C51 H51 119.3
C51 C52 H52 121.0
C53 C52 C51 117.9(3)
C53 C52 H52 121.0
C48 C53 N6 108.2(3)
C52 C53 N6 130.3(3)
C52 C53 C48 121.4(3)
O5 C54 O6 126.9(3)
O5 C54 N6 122.7(3)
O6 C54 N6 110.4(3)
O6 C55 C56 102.3(3)
O6 C55 C57 109.4(3)
O6 C55 C58 108.6(3)
C56 C55 C58 109.8(4)
C57 C55 C56 113.8(4)
C57 C55 C58 112.3(4)
C55 C56 H56A 109.5
C55 C56 H56B 109.5
C55 C56 H56C 109.5
H56A C56 H56B 109.5
H56A C56 H56C 109.5
H56B C56 H56C 109.5
C55 C57 H57A 109.5
C55 C57 H57B 109.5
C55 C57 H57C 109.5
H57A C57 H57B 109.5
H57A C57 H57C 109.5
H57B C57 H57C 109.5
C55 C58 H58A 109.5
C55 C58 H58B 109.5
C55 C58 H58C 109.5
H58A C58 H58B 109.5
H58A C58 H58C 109.5
H58B C58 H58C 109.5
N7 C59 C60 128.4(4)
N7 C59 C64 110.0(4)
C60 C59 C64 121.6(4)
C59 C60 H60 121.3
C59 C60 C61 117.4(5)
C61 C60 H60 121.3
C60 C61 H61 119.9
C62 C61 C60 120.1(5)
C62 C61 H61 119.9
C61 C62 Cl3 119.9(5)
C61 C62 C63 123.3(5)
C63 C62 Cl3 116.8(5)
C62 C63 H63 121.6
C62 C63 C64 116.7(5)
C64 C63 H63 121.6
C59 C64 C63 120.8(5)
C59 C64 C65 110.0(3)
C63 C64 C65 129.0(4)
C64 C65 C66 101.5(3)
C64 C65 C70 116.6(4)
C69 C65 C64 110.7(3)
C69 C65 C66 104.7(3)
C69 C65 C70 100.9(3)
C70 C65 C66 121.7(4)
N7 C66 C65 105.6(3)
N7 C66 H66 110.4
N7 C66 C67 115.7(3)
C65 C66 H66 110.4
C65 C66 C67 104.1(2)
C67 C66 H66 110.4
C68 C67 C66 104.4(3)
C76 C67 C66 109.5(3)
C76 C67 C68 111.8(3)
C77 C67 C66 110.3(3)
C77 C67 C68 117.6(3)
C77 C67 C76 103.2(3)
C67 C68 H68 105.3
C69 C68 C67 98.5(3)
C69 C68 H68 105.3
C69 C68 C72 119.3(3)
C72 C68 C67 121.6(3)
C72 C68 H68 105.3
N8 C69 C65 117.3(3)
N8 C69 C68 132.3(3)
C68 C69 C65 109.8(3)
C65 C70 H70A 111.2
C65 C70 H70B 111.2
C65 C70 C71 103.0(3)
H70A C70 H70B 109.1
C71 C70 H70A 111.2
C71 C70 H70B 111.2
N8 C71 C70 106.3(3)
N8 C71 H71A 110.5
N8 C71 H71B 110.5
C70 C71 H71A 110.5
C70 C71 H71B 110.5
H71A C71 H71B 108.7
C73 C72 C68 109.4(3)
C73 C72 C74 109.4(3)
C74 C72 C68 106.2(3)
C75 C72 C68 115.3(3)
C75 C72 C73 108.5(3)
C75 C72 C74 107.9(3)
C72 C73 H73A 109.5
C72 C73 H73B 109.5
C72 C73 H73C 109.5
H73A C73 H73B 109.5
H73A C73 H73C 109.5
H73B C73 H73C 109.5
C72 C74 H74A 109.5
C72 C74 H74B 109.5
C72 C74 H74C 109.5
H74A C74 H74B 109.5
H74A C74 H74C 109.5
H74B C74 H74C 109.5
C72 C75 H75A 109.5
C72 C75 H75B 109.5
C72 C75 H75C 109.5
H75A C75 H75B 109.5
H75A C75 H75C 109.5
H75B C75 H75C 109.5
O7 C76 N9 125.9(3)
O7 C76 C67 126.5(3)
N9 C76 C67 107.6(3)
C78 C77 C67 130.2(3)
C78 C77 C82 119.8(3)
C82 C77 C67 110.0(3)
C77 C78 H78 120.2
C77 C78 C79 119.5(3)
C79 C78 H78 120.2
C78 C79 H79 120.3
C80 C79 C78 119.5(4)
C80 C79 H79 120.3
C79 C80 H80 118.9
C79 C80 C81 122.3(4)
C81 C80 H80 118.9
C80 C81 H81 121.3
C82 C81 C80 117.3(4)
C82 C81 H81 121.3
C77 C82 N9 108.6(3)
C81 C82 N9 129.9(3)
C81 C82 C77 121.5(3)
O8 C83 N9 110.1(3)
O9 C83 O8 127.0(3)
O9 C83 N9 122.9(4)
O8 C84 C85 110.4(4)
O8 C84 C86 97.5(5)
O8 C84 C87' 101.3(6)
C85 C84 C86 102.8(8)
C85 C84 C87' 101.0(6)
C86' C84 O8 108.3(7)
C86' C84 C85 133.2(10)
C86' C84 C87' 96.1(16)
C87 C84 O8 113.3(6)
C87 C84 C85 118.7(6)
C87 C84 C86 111.6(9)
C84 C85 H85A 109.5
C84 C85 H85B 109.5
C84 C85 H85C 109.5
H85A C85 H85B 109.5
H85A C85 H85C 109.5
H85B C85 H85C 109.5
N10 C88 C89 128.1(4)
N10 C88 C93 111.2(3)
C93 C88 C89 120.7(4)
C88 C89 H89 120.8
C90 C89 C88 118.3(5)
C90 C89 H89 120.8
C89 C90 H90 120.2
C89 C90 C91 119.5(5)
C91 C90 H90 120.2
Cl4' C91 Cl4 41.1(2)
C90 C91 Cl4 116.2(6)
C90 C91 Cl4' 117.5(5)
C90 C91 C92 122.8(5)
C92 C91 Cl4 115.1(6)
C92 C91 Cl4' 117.4(5)
C91 C92 H92 121.7
C93 C92 C91 116.5(5)
C93 C92 H92 121.7
C88 C93 C94 108.8(3)
C92 C93 C88 121.6(4)
C92 C93 C94 129.6(4)
C93 C94 C95 102.3(3)
C93 C94 C99 115.3(3)
C98 C94 C93 112.2(3)
C98 C94 C95 104.5(3)
C98 C94 C99 100.7(3)
C99 C94 C95 121.5(3)
N10 C95 C94 104.8(3)
N10 C95 H95 110.4
N10 C95 C96 116.2(3)
C94 C95 H95 110.4
C94 C95 C96 104.3(3)
C96 C95 H95 110.4
C97 C96 C95 104.9(3)
C105 C96 C95 108.9(3)
C105 C96 C97 112.8(3)
C106 C96 C95 110.0(3)
C106 C96 C97 118.1(3)
C106 C96 C105 101.9(3)
C96 C97 H97 104.8
C98 C97 C96 99.8(3)
C98 C97 H97 104.8
C98 C97 C101 118.3(3)
C101 C97 C96 122.4(3)
C101 C97 H97 104.8
N11 C98 C94 117.0(3)
N11 C98 C97 132.8(3)
C97 C98 C94 109.5(3)
C94 C99 H99A 111.3
C94 C99 H99B 111.3
C94 C99 C100 102.4(3)
H99A C99 H99B 109.2
C100 C99 H99A 111.3
C100 C99 H99B 111.3
N11 C100 C99 106.2(3)
N11 C100 H10A 110.5
N11 C100 H10B 110.5
C99 C100 H10A 110.5
C99 C100 H10B 110.5
H10A C100 H10B 108.7
C102 C101 C97 106.2(3)
C103 C101 C97 115.1(3)
C103 C101 C102 108.3(4)
C103 C101 C104 109.3(3)
C104 C101 C97 109.4(3)
C104 C101 C102 108.4(4)
C101 C102 H10C 109.5
C101 C102 H10D 109.5
C101 C102 H10E 109.5
H10C C102 H10D 109.5
H10C C102 H10E 109.5
H10D C102 H10E 109.5
C101 C103 H10F 109.5
C101 C103 H10G 109.5
C101 C103 H10H 109.5
H10F C103 H10G 109.5
H10F C103 H10H 109.5
H10G C103 H10H 109.5
C101 C104 H10I 109.5
C101 C104 H10J 109.5
C101 C104 H10K 109.5
H10I C104 H10J 109.5
H10I C104 H10K 109.5
H10J C104 H10K 109.5
O10 C105 N12 125.3(3)
O10 C105 C96 126.4(3)
N12 C105 C96 108.2(3)
C107 C106 C96 129.7(3)
C111 C106 C96 110.4(3)
C111 C106 C107 119.7(3)
C106 C107 H107 120.4
C108 C107 C106 119.2(3)
C108 C107 H107 120.4
C107 C108 H108 119.8
C109 C108 C107 120.4(3)
C109 C108 H108 119.8
C108 C109 H109 119.3
C108 C109 C110 121.3(3)
C110 C109 H109 119.3
C109 C110 H110 121.2
C111 C110 C109 117.6(3)
C111 C110 H110 121.2
C106 C111 N12 109.2(3)
C106 C111 C110 121.7(3)
C110 C111 N12 129.1(3)
O11 C112 N12 110.3(3)
O12 C112 O11 126.9(3)
O12 C112 N12 122.8(3)
O11 C113 C114 101.6(3)
O11 C113 C115 108.5(3)
O11 C113 C116 110.1(3)
C115 C113 C114 109.9(3)
C116 C113 C114 113.0(4)
C116 C113 C115 113.0(4)
C113 C114 H11A 109.5
C113 C114 H11B 109.5
C113 C114 H11C 109.5
H11A C114 H11B 109.5
H11A C114 H11C 109.5
H11B C114 H11C 109.5
C113 C115 H11D 109.5
C113 C115 H11E 109.5
C113 C115 H11F 109.5
H11D C115 H11E 109.5
H11D C115 H11F 109.5
H11E C115 H11F 109.5
C113 C116 H11G 109.5
C113 C116 H11H 109.5
C113 C116 H11I 109.5
H11G C116 H11H 109.5
H11G C116 H11I 109.5
H11H C116 H11I 109.5

loop_
_geom_bond_atom_site_label_1
_geom_bond_atom_site_label_2
_geom_bond_distance
Cl1 C4 1.745(4)
Cl2 C33 1.755(4)
Cl3 C62 1.746(5)
Cl4 Cl4' 1.300(6)
Cl4 C91 1.896(9)
Cl4' C91 1.799(7)
O1 C18 1.196(5)
O2 C25 1.324(5)
O2 C26 1.491(5)
O3 C25 1.189(5)
O4 C47 1.201(4)
O5 C54 1.199(4)
O6 C54 1.318(4)
O6 C55 1.488(4)
O7 C76 1.197(4)
O8 C83 1.313(5)
O8 C84 1.482(5)
O9 C83 1.189(5)
O10 C105 1.199(4)
O11 C112 1.322(4)
O11 C113 1.498(4)
O12 C112 1.199(4)
N1 H1 0.8800
N1 C1 1.368(5)
N1 C8 1.441(4)
N2 C11 1.265(4)
N2 C13 1.477(5)
N3 C18 1.405(5)
N3 C24 1.438(5)
N3 C25 1.407(5)
N4 H4 0.8800
N4 C30 1.381(5)
N4 C37 1.440(5)
N5 C40 1.274(5)
N5 C42 1.480(6)
N6 C47 1.408(4)
N6 C53 1.425(4)
N6 C54 1.410(4)
N7 H7 0.8800
N7 C59 1.367(5)
N7 C66 1.445(4)
N8 C69 1.271(5)
N8 C71 1.484(5)
N9 C76 1.408(5)
N9 C82 1.432(4)
N9 C83 1.406(4)
N10 H10 0.8800
N10 C88 1.353(5)
N10 C95 1.437(4)
N11 C98 1.278(4)
N11 C100 1.483(5)
N12 C105 1.413(4)
N12 C111 1.426(4)
N12 C112 1.410(4)
C1 C2 1.386(5)
C1 C6 1.399(5)
C2 H2 0.9500
C2 C3 1.383(6)
C3 H3 0.9500
C3 C4 1.375(6)
C4 C5 1.386(6)
C5 H5 0.9500
C5 C6 1.377(5)
C6 C7 1.512(5)
C7 C8 1.558(5)
C7 C11 1.514(4)
C7 C12 1.528(5)
C8 H8 1.0000
C8 C9 1.623(5)
C9 C10 1.573(5)
C9 C18 1.527(5)
C9 C19 1.500(5)
C10 H10L 1.0000
C10 C11 1.497(5)
C10 C14 1.553(5)
C12 H12A 0.9900
C12 H12B 0.9900
C12 C13 1.544(5)
C13 H13A 0.9900
C13 H13B 0.9900
C14 C15 1.523(6)
C14 C16 1.519(5)
C14 C17 1.533(5)
C15 H15A 0.9800
C15 H15B 0.9800
C15 H15C 0.9800
C16 H16A 0.9800
C16 H16B 0.9800
C16 H16C 0.9800
C17 H17A 0.9800
C17 H17B 0.9800
C17 H17C 0.9800
C19 C20 1.383(5)
C19 C24 1.383(5)
C20 H20 0.9500
C20 C21 1.384(5)
C21 H21 0.9500
C21 C22 1.388(6)
C22 H22 0.9500
C22 C23 1.387(6)
C23 H23 0.9500
C23 C24 1.384(5)
C26 C27 1.495(7)
C26 C28 1.464(8)
C26 C29 1.506(6)
C27 H27A 0.9800
C27 H27B 0.9800
C27 H27C 0.9800
C28 H28A 0.9800
C28 H28B 0.9800
C28 H28C 0.9800
C29 H29A 0.9800
C29 H29B 0.9800
C29 H29C 0.9800
C30 C31 1.380(6)
C30 C35 1.394(5)
C31 H31 0.9500
C31 C32 1.379(6)
C32 H32 0.9500
C32 C33 1.361(7)
C33 C34 1.403(6)
C34 H34 0.9500
C34 C35 1.378(5)
C35 C36 1.529(5)
C36 C37 1.555(5)
C36 C40 1.495(5)
C36 C41 1.529(5)
C37 H37 1.0000
C37 C38 1.642(5)
C38 C39 1.578(5)
C38 C47 1.517(4)
C38 C48 1.505(5)
C39 H39 1.0000
C39 C40 1.502(5)
C39 C43 1.547(5)
C41 H41A 0.9900
C41 H41B 0.9900
C41 C42 1.537(6)
C42 H42A 0.9900
C42 H42B 0.9900
C43 C44 1.515(6)
C43 C45 1.533(6)
C43 C46 1.531(6)
C44 H44A 0.9800
C44 H44B 0.9800
C44 H44C 0.9800
C45 H45A 0.9800
C45 H45B 0.9800
C45 H45C 0.9800
C46 H46A 0.9800
C46 H46B 0.9800
C46 H46C 0.9800
C48 C49 1.381(5)
C48 C53 1.405(5)
C49 H49 0.9500
C49 C50 1.388(6)
C50 H50 0.9500
C50 C51 1.380(6)
C51 H51 0.9500
C51 C52 1.394(5)
C52 H52 0.9500
C52 C53 1.370(5)
C55 C56 1.522(6)
C55 C57 1.506(6)
C55 C58 1.522(6)
C56 H56A 0.9800
C56 H56B 0.9800
C56 H56C 0.9800
C57 H57A 0.9800
C57 H57B 0.9800
C57 H57C 0.9800
C58 H58A 0.9800
C58 H58B 0.9800
C58 H58C 0.9800
C59 C60 1.377(6)
C59 C64 1.390(6)
C60 H60 0.9500
C60 C61 1.415(8)
C61 H61 0.9500
C61 C62 1.349(10)
C62 C63 1.388(10)
C63 H63 0.9500
C63 C64 1.391(6)
C64 C65 1.520(6)
C65 C66 1.547(5)
C65 C69 1.507(5)
C65 C70 1.530(6)
C66 H66 1.0000
C66 C67 1.624(4)
C67 C68 1.580(5)
C67 C76 1.520(5)
C67 C77 1.499(5)
C68 H68 1.0000
C68 C69 1.497(5)
C68 C72 1.540(4)
C70 H70A 0.9900
C70 H70B 0.9900
C70 C71 1.554(6)
C71 H71A 0.9900
C71 H71B 0.9900
C72 C73 1.528(5)
C72 C74 1.534(5)
C72 C75 1.524(5)
C73 H73A 0.9800
C73 H73B 0.9800
C73 H73C 0.9800
C74 H74A 0.9800
C74 H74B 0.9800
C74 H74C 0.9800
C75 H75A 0.9800
C75 H75B 0.9800
C75 H75C 0.9800
C77 C78 1.381(5)
C77 C82 1.395(5)
C78 H78 0.9500
C78 C79 1.393(6)
C79 H79 0.9500
C79 C80 1.381(6)
C80 H80 0.9500
C80 C81 1.387(6)
C81 H81 0.9500
C81 C82 1.386(5)
C84 C85 1.489(7)
C84 C86 1.692(13)
C84 C86' 1.360(14)
C84 C87 1.324(11)
C84 C87' 1.94(2)
C85 H85A 0.9800
C85 H85B 0.9800
C85 H85C 0.9800
C88 C89 1.395(6)
C88 C93 1.390(5)
C89 H89 0.9500
C89 C90 1.371(8)
C90 H90 0.9500
C90 C91 1.387(9)
C91 C92 1.389(8)
C92 H92 0.9500
C92 C93 1.372(6)
C93 C94 1.516(5)
C94 C95 1.558(5)
C94 C98 1.510(5)
C94 C99 1.528(5)
C95 H95 1.0000
C95 C96 1.618(5)
C96 C97 1.559(5)
C96 C105 1.530(4)
C96 C106 1.508(5)
C97 H97 1.0000
C97 C98 1.501(4)
C97 C101 1.551(5)
C99 H99A 0.9900
C99 H99B 0.9900
C99 C100 1.552(6)
C100 H10A 0.9900
C100 H10B 0.9900
C101 C102 1.547(7)
C101 C103 1.522(6)
C101 C104 1.541(5)
C102 H10C 0.9800
C102 H10D 0.9800
C102 H10E 0.9800
C103 H10F 0.9800
C103 H10G 0.9800
C103 H10H 0.9800
C104 H10I 0.9800
C104 H10J 0.9800
C104 H10K 0.9800
C106 C107 1.390(5)
C106 C111 1.389(5)
C107 H107 0.9500
C107 C108 1.389(5)
C108 H108 0.9500
C108 C109 1.379(5)
C109 H109 0.9500
C109 C110 1.393(5)
C110 H110 0.9500
C110 C111 1.389(5)
C113 C114 1.527(6)
C113 C115 1.523(6)
C113 C116 1.499(6)
C114 H11A 0.9800
C114 H11B 0.9800
C114 H11C 0.9800
C115 H11D 0.9800
C115 H11E 0.9800
C115 H11F 0.9800
C116 H11G 0.9800
C116 H11H 0.9800
C116 H11I 0.9800

loop_
_geom_torsion_atom_site_label_1
_geom_torsion_atom_site_label_2
_geom_torsion_atom_site_label_3
_geom_torsion_atom_site_label_4
_geom_torsion
Cl1 C4 C5 C6 -177.3(3)
Cl2 C33 C34 C35 -179.8(4)
Cl3 C62 C63 C64 179.9(5)
Cl4 Cl4' C91 C90 -99.2(11)
Cl4 Cl4' C91 C92 97.6(10)
Cl4 C91 C92 C93 -157.5(6)
Cl4' Cl4 C91 C90 102.7(10)
Cl4' Cl4 C91 C92 -103.7(9)
Cl4' C91 C92 C93 156.5(7)
N1 C1 C2 C3 177.9(4)
N1 C1 C6 C5 -178.9(3)
N1 C1 C6 C7 5.6(4)
N1 C8 C9 C10 94.0(3)
N1 C8 C9 C18 -26.4(4)
N1 C8 C9 C19 -138.9(3)
N4 C30 C31 C32 -179.5(4)
N4 C30 C35 C34 179.1(4)
N4 C30 C35 C36 1.8(4)
N4 C37 C38 C39 99.9(3)
N4 C37 C38 C47 -21.0(4)
N4 C37 C38 C48 -133.6(3)
N7 C59 C60 C61 178.6(5)
N7 C59 C64 C63 179.7(4)
N7 C59 C64 C65 4.5(5)
N7 C66 C67 C68 93.9(3)
N7 C66 C67 C76 -25.9(4)
N7 C66 C67 C77 -138.8(3)
N10 C88 C89 C90 -179.8(7)
N10 C88 C93 C92 -177.3(5)
N10 C88 C93 C94 2.1(5)
N10 C95 C96 C97 94.6(3)
N10 C95 C96 C105 -26.4(4)
N10 C95 C96 C106 -137.4(3)
C1 N1 C8 C7 17.7(4)
C1 N1 C8 C9 -96.6(4)
C1 C2 C3 C4 1.8(6)
C1 C6 C7 C8 5.0(3)
C1 C6 C7 C11 115.3(3)
C1 C6 C7 C12 -130.8(3)
C2 C1 C6 C5 -0.1(5)
C2 C1 C6 C7 -175.5(3)
C2 C3 C4 Cl1 176.4(3)
C2 C3 C4 C5 -2.1(7)
C3 C4 C5 C6 1.2(7)
C4 C5 C6 C1 -0.1(6)
C4 C5 C6 C7 174.3(4)
C5 C6 C7 C8 -169.9(4)
C5 C6 C7 C11 -59.7(5)
C5 C6 C7 C12 54.3(5)
C6 C1 C2 C3 -0.8(5)
C6 C7 C8 N1 -13.1(3)
C6 C7 C8 C9 109.1(3)
C6 C7 C11 N2 110.3(4)
C6 C7 C11 C10 -77.1(3)
C6 C7 C12 C13 -99.6(3)
C7 C8 C9 C10 -20.7(3)
C7 C8 C9 C18 -141.1(3)
C7 C8 C9 C19 106.4(3)
C7 C12 C13 N2 -20.5(4)
C8 N1 C1 C2 166.1(4)
C8 N1 C1 C6 -15.1(4)
C8 C7 C11 N2 -141.2(3)
C8 C7 C11 C10 31.4(4)
C8 C7 C12 C13 134.1(3)
C8 C9 C10 C11 38.1(3)
C8 C9 C10 C14 170.1(3)
C8 C9 C18 O1 70.2(5)
C8 C9 C18 N3 -110.4(3)
C8 C9 C19 C20 -64.5(4)
C8 C9 C19 C24 111.8(3)
C9 C10 C11 N2 127.2(4)
C9 C10 C11 C7 -43.8(3)
C9 C10 C14 C15 172.9(3)
C9 C10 C14 C16 55.6(5)
C9 C10 C14 C17 -67.1(4)
C9 C19 C20 C21 178.4(3)
C9 C19 C24 N3 1.1(4)
C9 C19 C24 C23 -178.2(3)
C10 C9 C18 O1 -45.0(5)
C10 C9 C18 N3 134.4(3)
C10 C9 C19 C20 54.6(5)
C10 C9 C19 C24 -129.0(3)
C11 N2 C13 C12 12.8(5)
C11 C7 C8 N1 -127.3(3)
C11 C7 C8 C9 -5.0(4)
C11 C7 C12 C13 19.3(4)
C11 C10 C14 C15 -63.4(4)
C11 C10 C14 C16 179.3(4)
C11 C10 C14 C17 56.6(5)
C12 C7 C8 N1 119.8(3)
C12 C7 C8 C9 -117.9(3)
C12 C7 C11 N2 -13.8(4)
C12 C7 C11 C10 158.8(3)
C13 N2 C11 C7 0.8(5)
C13 N2 C11 C10 -169.6(4)
C14 C10 C11 N2 -7.2(6)
C14 C10 C11 C7 -178.2(3)
C18 N3 C24 C19 3.4(4)
C18 N3 C24 C23 -177.4(4)
C18 N3 C25 O2 169.0(3)
C18 N3 C25 O3 -11.6(6)
C18 C9 C10 C11 156.4(3)
C18 C9 C10 C14 -71.6(4)
C18 C9 C19 C20 179.0(3)
C18 C9 C19 C24 -4.7(4)
C19 C9 C10 C11 -84.1(3)
C19 C9 C10 C14 48.0(4)
C19 C9 C18 O1 -172.8(4)
C19 C9 C18 N3 6.6(4)
C19 C20 C21 C22 -1.4(5)
C20 C19 C24 N3 177.8(3)
C20 C19 C24 C23 -1.5(5)
C20 C21 C22 C23 -0.6(6)
C21 C22 C23 C24 1.5(6)
C22 C23 C24 N3 -179.6(4)
C22 C23 C24 C19 -0.5(5)
C24 N3 C18 O1 173.1(4)
C24 N3 C18 C9 -6.3(4)
C24 N3 C25 O2 -15.9(5)
C24 N3 C25 O3 163.5(4)
C24 C19 C20 C21 2.4(5)
C25 O2 C26 C27 -179.8(5)
C25 O2 C26 C28 64.2(6)
C25 O2 C26 C29 -61.4(5)
C25 N3 C18 O1 -11.0(6)
C25 N3 C18 C9 169.6(3)
C25 N3 C24 C19 -172.1(3)
C25 N3 C24 C23 7.1(6)
C26 O2 C25 O3 0.0(7)
C26 O2 C25 N3 179.4(4)
C30 N4 C37 C36 18.7(4)
C30 N4 C37 C38 -95.5(3)
C30 C31 C32 C33 0.8(7)
C30 C35 C36 C37 9.1(4)
C30 C35 C36 C40 120.7(3)
C30 C35 C36 C41 -124.4(4)
C31 C30 C35 C34 -1.3(6)
C31 C30 C35 C36 -178.5(3)
C31 C32 C33 Cl2 179.4(4)
C31 C32 C33 C34 -2.2(8)
C32 C33 C34 C35 1.9(8)
C33 C34 C35 C30 -0.1(6)
C33 C34 C35 C36 176.5(4)
C34 C35 C36 C37 -167.8(4)
C34 C35 C36 C40 -56.2(5)
C34 C35 C36 C41 58.7(6)
C35 C30 C31 C32 0.9(6)
C35 C36 C37 N4 -16.2(3)
C35 C36 C37 C38 106.5(3)
C35 C36 C40 N5 109.7(4)
C35 C36 C40 C39 -75.8(3)
C35 C36 C41 C42 -99.7(4)
C36 C37 C38 C39 -15.0(3)
C36 C37 C38 C47 -136.0(3)
C36 C37 C38 C48 111.5(3)
C36 C41 C42 N5 -22.7(4)
C37 N4 C30 C31 167.0(4)
C37 N4 C30 C35 -13.4(4)
C37 C36 C40 N5 -141.0(3)
C37 C36 C40 C39 33.4(4)
C37 C36 C41 C42 136.6(4)
C37 C38 C39 C40 33.2(3)
C37 C38 C39 C43 167.2(3)
C37 C38 C47 O4 67.7(4)
C37 C38 C47 N6 -112.7(3)
C37 C38 C48 C49 -63.0(5)
C37 C38 C48 C53 114.3(3)
C38 C39 C40 N5 131.1(4)
C38 C39 C40 C36 -42.1(3)
C38 C39 C43 C44 170.0(3)
C38 C39 C43 C45 51.8(5)
C38 C39 C43 C46 -70.7(4)
C38 C48 C49 C50 177.7(4)
C38 C48 C53 N6 -0.2(4)
C38 C48 C53 C52 -179.1(3)
C39 C38 C47 O4 -48.4(4)
C39 C38 C47 N6 131.2(3)
C39 C38 C48 C49 56.3(5)
C39 C38 C48 C53 -126.5(3)
C40 N5 C42 C41 15.1(5)
C40 C36 C37 N4 -132.3(3)
C40 C36 C37 C38 -9.6(3)
C40 C36 C41 C42 20.8(4)
C40 C39 C43 C44 -64.2(4)
C40 C39 C43 C45 177.5(3)
C40 C39 C43 C46 55.1(5)
C41 C36 C37 N4 113.9(4)
C41 C36 C37 C38 -123.4(3)
C41 C36 C40 N5 -13.9(4)
C41 C36 C40 C39 160.6(3)
C42 N5 C40 C36 -0.6(5)
C42 N5 C40 C39 -173.4(4)
C43 C39 C40 N5 -4.5(6)
C43 C39 C40 C36 -177.7(3)
C47 N6 C53 C48 3.2(4)
C47 N6 C53 C52 -178.0(3)
C47 N6 C54 O5 -20.7(5)
C47 N6 C54 O6 159.4(3)
C47 C38 C39 C40 152.3(3)
C47 C38 C39 C43 -73.7(4)
C47 C38 C48 C49 -179.9(4)
C47 C38 C48 C53 -2.6(4)
C48 C38 C39 C40 -89.0(3)
C48 C38 C39 C43 45.1(4)
C48 C38 C47 O4 -175.1(3)
C48 C38 C47 N6 4.5(3)
C48 C49 C50 C51 0.3(6)
C49 C48 C53 N6 177.4(3)
C49 C48 C53 C52 -1.5(5)
C49 C50 C51 C52 -0.5(7)
C50 C51 C52 C53 -0.2(6)
C51 C52 C53 N6 -177.4(3)
C51 C52 C53 C48 1.3(5)
C53 N6 C47 O4 174.7(3)
C53 N6 C47 C38 -4.9(4)
C53 N6 C54 O5 155.1(3)
C53 N6 C54 O6 -24.8(5)
C53 C48 C49 C50 0.7(6)
C54 O6 C55 C56 178.9(4)
C54 O6 C55 C57 -60.1(5)
C54 O6 C55 C58 62.8(4)
C54 N6 C47 O4 -8.9(5)
C54 N6 C47 C38 171.6(3)
C54 N6 C53 C48 -173.0(3)
C54 N6 C53 C52 5.8(6)
C55 O6 C54 O5 -0.1(6)
C55 O6 C54 N6 179.9(3)
C59 N7 C66 C65 15.0(4)
C59 N7 C66 C67 -99.5(4)
C59 C60 C61 C62 2.1(9)
C59 C64 C65 C66 4.5(4)
C59 C64 C65 C69 115.2(4)
C59 C64 C65 C70 -130.2(4)
C60 C59 C64 C63 -1.7(7)
C60 C59 C64 C65 -176.9(4)
C60 C61 C62 Cl3 178.7(5)
C60 C61 C62 C63 -3.3(12)
C61 C62 C63 C64 1.9(11)
C62 C63 C64 C59 0.7(8)
C62 C63 C64 C65 174.9(5)
C63 C64 C65 C66 -170.2(5)
C63 C64 C65 C69 -59.5(6)
C63 C64 C65 C70 55.2(6)
C64 C59 C60 C61 0.3(7)
C64 C65 C66 N7 -11.2(3)
C64 C65 C66 C67 111.1(3)
C64 C65 C69 N8 109.7(4)
C64 C65 C69 C68 -77.7(4)
C64 C65 C70 C71 -100.0(5)
C65 C66 C67 C68 -21.4(3)
C65 C66 C67 C76 -141.3(3)
C65 C66 C67 C77 105.8(3)
C65 C70 C71 N8 -20.9(6)
C66 N7 C59 C60 169.0(4)
C66 N7 C59 C64 -12.5(4)
C66 C65 C69 N8 -141.6(4)
C66 C65 C69 C68 31.0(4)
C66 C65 C70 C71 135.1(4)
C66 C67 C68 C69 38.0(3)
C66 C67 C68 C72 170.2(3)
C66 C67 C76 O7 69.0(4)
C66 C67 C76 N9 -111.9(3)
C66 C67 C77 C78 -63.9(4)
C66 C67 C77 C82 113.5(3)
C67 C68 C69 N8 127.7(5)
C67 C68 C69 C65 -43.4(4)
C67 C68 C72 C73 53.7(4)
C67 C68 C72 C74 171.7(3)
C67 C68 C72 C75 -68.9(4)
C67 C77 C78 C79 178.3(3)
C67 C77 C82 N9 0.1(4)
C67 C77 C82 C81 -178.4(3)
C68 C67 C76 O7 -46.2(5)
C68 C67 C76 N9 132.9(3)
C68 C67 C77 C78 55.6(5)
C68 C67 C77 C82 -127.0(3)
C69 N8 C71 C70 12.9(6)
C69 C65 C66 N7 -126.5(3)
C69 C65 C66 C67 -4.2(4)
C69 C65 C70 C71 20.0(5)
C69 C68 C72 C73 176.7(3)
C69 C68 C72 C74 -65.3(4)
C69 C68 C72 C75 54.1(4)
C70 C65 C66 N7 120.4(4)
C70 C65 C66 C67 -117.3(3)
C70 C65 C69 N8 -14.5(5)
C70 C65 C69 C68 158.1(4)
C71 N8 C69 C65 1.1(6)
C71 N8 C69 C68 -169.5(5)
C72 C68 C69 N8 -6.1(6)
C72 C68 C69 C65 -177.2(3)
C76 N9 C82 C77 3.7(4)
C76 N9 C82 C81 -178.0(4)
C76 N9 C83 O8 164.4(3)
C76 N9 C83 O9 -16.3(6)
C76 C67 C68 C69 156.3(3)
C76 C67 C68 C72 -71.5(4)
C76 C67 C77 C78 179.2(3)
C76 C67 C77 C82 -3.4(3)
C77 C67 C68 C69 -84.5(3)
C77 C67 C68 C72 47.7(4)
C77 C67 C76 O7 -173.6(3)
C77 C67 C76 N9 5.5(3)
C77 C78 C79 C80 -0.4(5)
C78 C77 C82 N9 177.8(3)
C78 C77 C82 C81 -0.7(5)
C78 C79 C80 C81 -0.8(6)
C79 C80 C81 C82 1.2(6)
C80 C81 C82 N9 -178.6(3)
C80 C81 C82 C77 -0.4(5)
C82 N9 C76 O7 173.2(3)
C82 N9 C76 C67 -5.8(4)
C82 N9 C83 O8 -17.6(5)
C82 N9 C83 O9 161.7(4)
C82 C77 C78 C79 1.2(5)
C83 O8 C84 C85 -58.1(7)
C83 O8 C84 C86 -164.8(7)
C83 O8 C84 C86' 148.7(16)
C83 O8 C84 C87 77.8(8)
C83 O8 C84 C87' 48.3(6)
C83 N9 C76 O7 -8.4(5)
C83 N9 C76 C67 172.5(3)
C83 N9 C82 C77 -174.5(3)
C83 N9 C82 C81 3.8(6)
C84 O8 C83 O9 -0.3(7)
C84 O8 C83 N9 178.9(4)
C88 N10 C95 C94 12.2(4)
C88 N10 C95 C96 -102.3(3)
C88 C89 C90 C91 -7.0(15)
C88 C93 C94 C95 5.1(4)
C88 C93 C94 C98 116.6(4)
C88 C93 C94 C99 -128.8(4)
C89 C88 C93 C92 1.2(8)
C89 C88 C93 C94 -179.5(4)
C89 C90 C91 Cl4 160.6(8)
C89 C90 C91 Cl4' -153.1(9)
C89 C90 C91 C92 9.2(19)
C90 C91 C92 C93 -5.8(17)
C91 C92 C93 C88 0.6(11)
C91 C92 C93 C94 -178.6(8)
C92 C93 C94 C95 -175.6(6)
C92 C93 C94 C98 -64.1(7)
C92 C93 C94 C99 50.5(7)
C93 C88 C89 C90 2.1(9)
C93 C94 C95 N10 -10.0(3)
C93 C94 C95 C96 112.6(3)
C93 C94 C98 N11 107.7(4)
C93 C94 C98 C97 -80.3(3)
C93 C94 C99 C100 -98.0(4)
C94 C95 C96 C97 -20.1(3)
C94 C95 C96 C105 -141.1(3)
C94 C95 C96 C106 107.9(3)
C94 C99 C100 N11 -25.2(4)
C95 N10 C88 C89 172.4(4)
C95 N10 C88 C93 -9.3(5)
C95 C94 C98 N11 -142.2(3)
C95 C94 C98 C97 29.7(4)
C95 C94 C99 C100 137.6(3)
C95 C96 C97 C98 36.5(3)
C95 C96 C97 C101 169.4(3)
C95 C96 C105 O10 69.4(4)
C95 C96 C105 N12 -109.0(3)
C95 C96 C106 C107 -65.2(5)
C95 C96 C106 C111 109.7(3)
C96 C97 C98 N11 128.4(4)
C96 C97 C98 C94 -41.8(3)
C96 C97 C101 C102 171.0(3)
C96 C97 C101 C103 -69.2(4)
C96 C97 C101 C104 54.3(5)
C96 C106 C107 C108 176.2(4)
C96 C106 C111 N12 2.2(4)
C96 C106 C111 C110 -176.4(3)
C97 C96 C105 O10 -46.6(5)
C97 C96 C105 N12 135.0(3)
C97 C96 C106 C107 55.2(5)
C97 C96 C106 C111 -130.0(3)
C98 N11 C100 C99 16.6(4)
C98 C94 C95 N10 -127.1(3)
C98 C94 C95 C96 -4.6(3)
C98 C94 C99 C100 23.1(4)
C98 C97 C101 C102 -64.1(4)
C98 C97 C101 C103 55.7(5)
C98 C97 C101 C104 179.2(3)
C99 C94 C95 N10 120.3(3)
C99 C94 C95 C96 -117.2(3)
C99 C94 C98 N11 -15.5(4)
C99 C94 C98 C97 156.5(3)
C100 N11 C98 C94 -0.6(4)
C100 N11 C98 C97 -170.2(4)
C101 C97 C98 N11 -7.0(6)
C101 C97 C98 C94 -177.2(3)
C105 N12 C111 C106 2.7(4)
C105 N12 C111 C110 -178.8(3)
C105 N12 C112 O11 158.6(3)
C105 N12 C112 O12 -21.8(5)
C105 C96 C97 C98 154.9(3)
C105 C96 C97 C101 -72.2(4)
C105 C96 C106 C107 179.4(4)
C105 C96 C106 C111 -5.8(4)
C106 C96 C97 C98 -86.5(3)
C106 C96 C97 C101 46.4(4)
C106 C96 C105 O10 -174.3(3)
C106 C96 C105 N12 7.3(3)
C106 C107 C108 C109 -1.9(6)
C107 C106 C111 N12 177.7(3)
C107 C106 C111 C110 -0.9(5)
C107 C108 C109 C110 1.2(6)
C108 C109 C110 C111 -0.3(6)
C109 C110 C111 N12 -178.1(3)
C109 C110 C111 C106 0.2(5)
C111 N12 C105 O10 175.1(3)
C111 N12 C105 C96 -6.5(3)
C111 N12 C112 O11 -26.1(4)
C111 N12 C112 O12 153.5(3)
C111 C106 C107 C108 1.8(6)
C112 O11 C113 C114 179.8(3)
C112 O11 C113 C115 64.0(4)
C112 O11 C113 C116 -60.1(4)
C112 N12 C105 O10 -8.9(5)
C112 N12 C105 C96 169.6(3)
C112 N12 C111 C106 -173.0(3)
C112 N12 C111 C110 5.5(6)
C113 O11 C112 O12 -2.8(5)
C113 O11 C112 N12 176.8(3)
